data_7126823
loop_
_publ_author_name
'Rowland, Casey A.'
'Lorzing, Gregory R.'
'Bhattacharjee, Rameswar'
'Caratzoulas, Stavros'
'Yap, Glenn P. A.'
'Bloch, Eric D.'

_publ_section_title
;
 Design and synthesis of aryl-functionalized carbazole-based porous
 coordination cages.
;
_journal_issue 65
_journal_name_full 'Chemical communications (Cambridge, England)'
_journal_page_first 9352
_journal_page_last 9355
_journal_paper_doi 10.1039/d0cc03910a
_journal_volume 56
_journal_year 2020
_chemical_formula_moiety 'C260 H140 Br12 Cu12 N18 O54'
_chemical_formula_sum 'C260 H140 Br12 Cu12 N18 O54'
_chemical_formula_weight 6101.29
_space_group_crystal_system monoclinic
_space_group_IT_number 14
_space_group_name_Hall '-P 2yn'
_space_group_name_H-M_alt 'P 1 21/n 1'
_atom_sites_solution_hydrogens geom
_atom_sites_solution_primary iterative
_atom_sites_solution_secondary difmap
_audit_creation_method SHELXL-2018/3
_audit_update_record
;
2019-08-29 deposited with the CCDC.	2020-07-03 downloaded from the CCDC.
;
_cell_angle_alpha 90
_cell_angle_beta 90.249(3)
_cell_angle_gamma 90
_cell_formula_units_Z 2
_cell_length_a 26.9417(14)
_cell_length_b 26.9492(14)
_cell_length_c 35.287(2)
_cell_measurement_reflns_used 9977
_cell_measurement_temperature 180(2)
_cell_measurement_theta_max 50.41
_cell_measurement_theta_min 2.63
_cell_volume 25620(2)
_computing_cell_refinement 'Bruker SAINT'
_computing_data_collection 'Bruker APEX2'
_computing_data_reduction 'Bruker SAINT'
_computing_molecular_graphics 'Bruker SHELXTL'
_computing_publication_material 'Bruker SHELXTL'
_computing_structure_refinement 'SHELXL-2018/3 (Sheldrick, 2018)'
_computing_structure_solution 'SHELXS-97 (Sheldrick 2008)'
_diffrn_ambient_temperature 180(2)
_diffrn_detector_area_resol_mean 8.33
_diffrn_measured_fraction_theta_full 0.956
_diffrn_measured_fraction_theta_max 0.956
_diffrn_measurement_device_type 'Bruker AXS APEX diffractometer'
_diffrn_measurement_method '\f and \w scans'
_diffrn_radiation_type CuK\a
_diffrn_radiation_wavelength 1.54178
_diffrn_reflns_av_R_equivalents 0.1411
_diffrn_reflns_av_unetI/netI 0.1068
_diffrn_reflns_Laue_measured_fraction_full 0.956
_diffrn_reflns_Laue_measured_fraction_max 0.956
_diffrn_reflns_limit_h_max 26
_diffrn_reflns_limit_h_min -26
_diffrn_reflns_limit_k_max 26
_diffrn_reflns_limit_k_min -26
_diffrn_reflns_limit_l_max 35
_diffrn_reflns_limit_l_min -32
_diffrn_reflns_number 131216
_diffrn_reflns_point_group_measured_fraction_full 0.956
_diffrn_reflns_point_group_measured_fraction_max 0.956
_diffrn_reflns_theta_full 50.864
_diffrn_reflns_theta_max 50.864
_diffrn_reflns_theta_min 1.252
_exptl_absorpt_coefficient_mu 1.953
_exptl_absorpt_correction_T_max 0.7500
_exptl_absorpt_correction_T_min 0.5723
_exptl_absorpt_correction_type multi-scan
_exptl_absorpt_process_details
; 
 SADABS 2016/2: Krause, L., Herbst-Irmer, R., Sheldrick G.M. & Stalke D., 
 J. Appl. Cryst. 48 (2015) 3-10 
;
_exptl_crystal_colour green
_exptl_crystal_density_diffrn 0.791
_exptl_crystal_description block
_exptl_crystal_F_000 6052
_exptl_crystal_size_max 0.286
_exptl_crystal_size_mid 0.202
_exptl_crystal_size_min 0.131
_refine_diff_density_max 1.132
_refine_diff_density_min -1.231
_refine_diff_density_rms 0.153
_refine_ls_extinction_method none
_refine_ls_goodness_of_fit_ref 1.658
_refine_ls_hydrogen_treatment constr
_refine_ls_matrix_type full
_refine_ls_number_parameters 1532
_refine_ls_number_reflns 26848
_refine_ls_number_restraints 2837
_refine_ls_restrained_S_all 1.643
_refine_ls_R_factor_all 0.1901
_refine_ls_R_factor_gt 0.1652
_refine_ls_shift/su_max 0.002
_refine_ls_shift/su_mean 0.000
_refine_ls_structure_factor_coef Fsqd
_refine_ls_weighting_details 'w=1/[\s^2^(Fo^2^)+(0.2000P)^2^] where P=(Fo^2^+2Fc^2^)/3'
_refine_ls_weighting_scheme calc
_refine_ls_wR_factor_gt 0.4135
_refine_ls_wR_factor_ref 0.4347
_reflns_Friedel_coverage 0.000
_reflns_number_gt 19750
_reflns_number_total 26848
_reflns_threshold_expression 'I > 2\s(I)'
_cod_data_source_file d0cc03910a2.cif
_cod_data_source_block eric334_sq
_cod_depositor_comments 'Adding full bibliography for 7126816--7126823.cif.'
_cod_original_sg_symbol_H-M 'P 21/n'
_cod_database_code 7126823
_shelx_shelxl_version_number 2018/3
_shelx_space_group_comment
; 
The symmetry employed for this shelxl refinement is uniquely defined 
by the following loop, which should always be used as a source of 
symmetry information in preference to the above space-group names. 
They are only intended as comments. 
;

loop_
_space_group_symop_operation_xyz
'x, y, z'
'-x+1/2, y+1/2, -z+1/2'
'-x, -y, -z'
'x-1/2, -y-1/2, z-1/2'

loop_
_atom_site_label
_atom_site_type_symbol
_atom_site_fract_x
_atom_site_fract_y
_atom_site_fract_z
_atom_site_U_iso_or_equiv
_atom_site_adp_type
_atom_site_occupancy
_atom_site_site_symmetry_order
_atom_site_calc_flag
_atom_site_refinement_flags_posn
_atom_site_refinement_flags_adp
_atom_site_refinement_flags_occupancy
_atom_site_disorder_assembly
_atom_site_disorder_group
Cu1 Cu -0.52789(10) 0.24371(9) 0.51097(9) 0.0559(7) Uani 1 1 d . U . . .
Cu2 Cu -0.53621(10) 0.14678(9) 0.51851(9) 0.0575(8) Uani 1 1 d . U . . .
Cu3 Cu -0.24374(10) 0.47360(10) 0.48540(9) 0.0630(8) Uani 1 1 d . U . . .
Cu4 Cu -0.14738(10) 0.46298(9) 0.47836(9) 0.0603(8) Uani 1 1 d . U . . .
Cu5 Cu -0.46930(10) 0.52187(9) 0.69575(8) 0.0551(7) Uani 1 1 d . U . . .
Cu6 Cu -0.46160(11) 0.52677(9) 0.77037(8) 0.0580(8) Uani 1 1 d . U . . .
O1 O -0.5219(6) 0.3231(5) 0.5013(5) 0.093(5) Uani 1 1 d . . . . .
O2 O -0.3228(5) 0.4812(8) 0.4899(6) 0.114(6) Uani 1 1 d . . . . .
O3 O -0.4744(8) 0.5188(7) 0.6346(4) 0.116(6) Uani 1 1 d . . . . .
N1 N -0.5434(7) 0.0685(5) 0.5289(6) 0.078(3) Uani 1 1 d . U . . .
N2 N -0.0693(6) 0.4554(6) 0.4715(5) 0.066(3) Uani 1 1 d . U . . .
N3 N -0.4595(8) 0.5287(6) 0.8326(4) 0.075(5) Uani 1 1 d . . . . .
C1 C -0.5864(9) 0.0450(7) 0.5138(8) 0.082(3) Uani 1 1 d . U . . .
H1A H -0.611187 0.064820 0.502063 0.098 Uiso 1 1 calc R U . . .
C2 C -0.5935(10) -0.0069(7) 0.5156(8) 0.084(4) Uani 1 1 d . U . . .
H2A H -0.620582 -0.024826 0.505077 0.100 Uiso 1 1 calc R U . . .
C3 C -0.5494(10) -0.0291(7) 0.5377(8) 0.085(4) Uani 1 1 d . U . . .
H3 H -0.550226 -0.063716 0.542684 0.103 Uiso 1 1 calc R U . . .
C4 C -0.5100(10) -0.0039(7) 0.5504(8) 0.086(4) Uani 1 1 d . U . . .
H4 H -0.482350 -0.021792 0.560132 0.103 Uiso 1 1 calc R U . . .
C5 C -0.5082(10) 0.0421(7) 0.5499(8) 0.084(4) Uani 1 1 d . U . . .
H5 H -0.483061 0.059157 0.563692 0.101 Uiso 1 1 calc R U . . .
C6 C -0.0410(8) 0.4928(8) 0.4524(7) 0.068(3) Uani 1 1 d . U . . .
H6 H -0.056970 0.521193 0.442022 0.082 Uiso 1 1 calc R U . . .
C7 C 0.0069(8) 0.4874(8) 0.4496(7) 0.072(3) Uani 1 1 d . U . . .
H7 H 0.025099 0.511807 0.436035 0.087 Uiso 1 1 calc R U . . .
C8 C 0.0316(9) 0.4497(8) 0.4647(7) 0.075(3) Uani 1 1 d . U . . .
H8 H 0.066820 0.449654 0.463183 0.090 Uiso 1 1 calc R U . . .
C9 C 0.0111(8) 0.4151(9) 0.4803(7) 0.074(3) Uani 1 1 d . U . . .
H9 H 0.029972 0.388646 0.490719 0.089 Uiso 1 1 calc R U . . .
C11 C -0.0439(8) 0.4149(8) 0.4828(7) 0.071(3) Uani 1 1 d . U . . .
H11 H -0.060871 0.386682 0.492317 0.086 Uiso 1 1 calc R U . . .
Br1_1 Br -0.09926(18) -0.01073(15) 0.48604(19) 0.177(2) Uani 1 1 d . U . . .
O1_1 O -0.4560(5) 0.2320(4) 0.5119(4) 0.0567(19) Uani 1 1 d . U . . .
O2_1 O -0.4642(5) 0.1480(4) 0.5210(4) 0.0555(19) Uani 1 1 d . U . . .
O3_1 O -0.2437(4) 0.4009(4) 0.4881(4) 0.0642(19) Uani 1 1 d . U . . .
O4_1 O -0.1589(4) 0.3904(4) 0.4846(4) 0.0627(19) Uani 1 1 d . U . . .
N1_1 N -0.2309(7) 0.1700(6) 0.5012(7) 0.092(2) Uani 1 1 d . U . . .
C1_1 C -0.4411(6) 0.1908(6) 0.5165(6) 0.061(2) Uani 1 1 d D U . . .
C2_1 C -0.3034(8) 0.2138(6) 0.5052(8) 0.079(2) Uani 1 1 d D U . . .
C3_1 C -0.3549(8) 0.2220(7) 0.5083(7) 0.074(3) Uani 1 1 d . U . . .
H3_1 H -0.367567 0.254888 0.508140 0.089 Uiso 1 1 calc R U . . .
C4_1 C -0.3868(6) 0.1824(7) 0.5116(7) 0.070(2) Uani 1 1 d D U . . .
C5_1 C -0.3619(8) 0.1359(7) 0.5178(7) 0.074(3) Uani 1 1 d . U . . .
H5_1 H -0.381660 0.109083 0.526509 0.088 Uiso 1 1 calc R U . . .
C6_1 C -0.3109(8) 0.1261(7) 0.5121(8) 0.078(3) Uani 1 1 d . U . . .
H6_1 H -0.297482 0.093480 0.512577 0.094 Uiso 1 1 calc R U . . .
C7_1 C -0.2826(8) 0.1667(6) 0.5058(8) 0.084(2) Uani 1 1 d D U . . .
C8_1 C -0.2612(8) 0.2482(6) 0.4979(8) 0.079(2) Uani 1 1 d D U . . .
C9_1 C -0.2576(8) 0.2993(6) 0.4948(7) 0.075(3) Uani 1 1 d D U . . .
H9_1 H -0.286420 0.319561 0.496122 0.091 Uiso 1 1 calc R U . . .
C10_1 C -0.2101(7) 0.3208(5) 0.4894(7) 0.072(2) Uani 1 1 d D U . . .
C11_1 C -0.1683(8) 0.2906(7) 0.4894(8) 0.078(3) Uani 1 1 d . U . . .
H11_1 H -0.136094 0.304707 0.487660 0.093 Uiso 1 1 calc R U . . .
C12_1 C -0.1745(8) 0.2379(8) 0.4919(8) 0.083(3) Uani 1 1 d . U . . .
H12_1 H -0.146271 0.216819 0.490459 0.099 Uiso 1 1 calc R U . . .
C13_1 C -0.2196(8) 0.2180(8) 0.4962(8) 0.085(2) Uani 1 1 d . U . . .
C14_1 C -0.2041(7) 0.3756(5) 0.4861(7) 0.066(2) Uani 1 1 d D U . . .
C15_1 C -0.1978(7) 0.0934(6) 0.5279(5) 0.113(3) Uani 1 1 d G U . . .
H15_1 H -0.217917 0.097493 0.549751 0.136 Uiso 1 1 calc R U . . .
C16_1 C -0.1656(7) 0.0533(6) 0.5254(6) 0.121(3) Uani 1 1 d G U . . .
H16_1 H -0.163729 0.029880 0.545529 0.145 Uiso 1 1 calc R U . . .
C17_1 C -0.1361(7) 0.0474(6) 0.4935(7) 0.126(3) Uani 1 1 d G U . . .
C18_1 C -0.1388(7) 0.0816(7) 0.4641(5) 0.121(3) Uani 1 1 d G U . . .
H18_1 H -0.118619 0.077547 0.442329 0.145 Uiso 1 1 calc R U . . .
C19_1 C -0.1710(7) 0.1218(6) 0.4666(5) 0.113(3) Uani 1 1 d G U . . .
H19_1 H -0.172807 0.145160 0.446551 0.136 Uiso 1 1 calc R U . . .
C20_1 C -0.2005(6) 0.1277(5) 0.4985(6) 0.106(3) Uani 1 1 d G U . . .
Br1_2 Br -0.5466(2) 0.09847(12) 0.88133(10) 0.1583(18) Uani 1 1 d . U . . .
O1_2 O -0.5253(5) 0.2458(4) 0.5682(4) 0.064(2) Uani 1 1 d . U . . .
O2_2 O -0.5389(5) 0.1640(4) 0.5725(4) 0.066(2) Uani 1 1 d . U . . .
O3_2 O -0.4756(5) 0.4496(4) 0.7031(4) 0.060(2) Uani 1 1 d . U . . .
O4_2 O -0.4620(6) 0.4514(5) 0.7658(4) 0.068(3) Uani 1 1 d . U . . .
N1_2 N -0.5093(9) 0.2252(6) 0.7431(6) 0.089(2) Uani 1 1 d . U . . .
C1_2 C -0.5294(8) 0.2049(7) 0.5874(5) 0.067(2) Uani 1 1 d D U . . .
C2_2 C -0.5093(10) 0.2560(6) 0.6851(6) 0.081(2) Uani 1 1 d D U . . .
C3_2 C -0.5150(10) 0.2533(7) 0.6433(7) 0.078(3) Uani 1 1 d . U . . .
H3_2 H -0.512740 0.281934 0.627711 0.093 Uiso 1 1 calc R U . . .
C4_2 C -0.5231(9) 0.2106(7) 0.6297(5) 0.074(2) Uani 1 1 d D U . . .
C5_2 C -0.5320(9) 0.1666(7) 0.6482(7) 0.079(3) Uani 1 1 d . U . . .
H5_2 H -0.540517 0.137111 0.634928 0.095 Uiso 1 1 calc R U . . .
C6_2 C -0.5280(10) 0.1676(8) 0.6864(7) 0.084(3) Uani 1 1 d . U . . .
H6_2 H -0.532699 0.137739 0.700206 0.100 Uiso 1 1 calc R U . . .
C7_2 C -0.5165(11) 0.2142(7) 0.7073(6) 0.084(2) Uani 1 1 d D U . . .
C8_2 C -0.4979(10) 0.2975(6) 0.7118(7) 0.082(2) Uani 1 1 d D U . . .
C9_2 C -0.4861(10) 0.3464(6) 0.7045(7) 0.079(3) Uani 1 1 d D U . . .
H9_2 H -0.483731 0.359408 0.679590 0.095 Uiso 1 1 calc R U . . .
C10_2 C -0.4773(9) 0.3771(6) 0.7393(6) 0.075(2) Uani 1 1 d D U . . .
C11_2 C -0.4743(10) 0.3532(7) 0.7764(7) 0.080(3) Uani 1 1 d . U . . .
H11A_2 H -0.464579 0.371360 0.798249 0.095 Uiso 1 1 calc R U . . .
C12_2 C -0.4855(10) 0.3052(8) 0.7785(7) 0.082(3) Uani 1 1 d . U . . .
H12A_2 H -0.484566 0.290310 0.802935 0.099 Uiso 1 1 calc R U . . .
C13_2 C -0.4993(11) 0.2731(8) 0.7463(7) 0.085(2) Uani 1 1 d . U . . .
C14_2 C -0.4698(9) 0.4333(6) 0.7366(7) 0.068(2) Uani 1 1 d D U . . .
C15_2 C -0.5623(7) 0.1695(6) 0.7810(5) 0.108(3) Uani 1 1 d G U . . .
H15_2 H -0.588458 0.174774 0.763292 0.129 Uiso 1 1 calc R U . . .
C16_2 C -0.5704(7) 0.1405(6) 0.8130(5) 0.113(3) Uani 1 1 d G U . . .
H16_2 H -0.602077 0.126006 0.817119 0.136 Uiso 1 1 calc R U . . .
C17_2 C -0.5322(8) 0.1328(6) 0.8389(4) 0.118(3) Uani 1 1 d G U . . .
C18_2 C -0.4859(7) 0.1540(6) 0.8328(5) 0.115(3) Uani 1 1 d G U . . .
H18_2 H -0.459768 0.148711 0.850551 0.138 Uiso 1 1 calc R U . . .
C19_2 C -0.4778(6) 0.1830(6) 0.8009(5) 0.107(3) Uani 1 1 d G U . . .
H19_2 H -0.446148 0.197479 0.796724 0.129 Uiso 1 1 calc R U . . .
C20_2 C -0.5160(8) 0.1907(6) 0.7749(4) 0.100(3) Uani 1 1 d G U . . .
Br1_3 Br -1.00950(15) 0.09394(17) 0.50137(17) 0.171(2) Uani 1 1 d . U . . .
O1_3 O -0.6006(5) 0.2421(4) 0.5148(4) 0.0584(19) Uani 1 1 d . U . . .
O2_3 O -0.6071(4) 0.1597(4) 0.5135(4) 0.0564(19) Uani 1 1 d . U . . .
O3_3 O -0.7696(4) 0.4535(4) 0.5196(4) 0.061(3) Uani 1 1 d . U . . .
O4_3 O -0.8544(4) 0.4635(4) 0.5229(4) 0.063(3) Uani 1 1 d . U . . .
N1_3 N -0.8319(6) 0.2287(7) 0.5162(6) 0.082(2) Uani 1 1 d . U . . .
C1_3 C -0.6248(6) 0.2031(7) 0.5128(6) 0.060(2) Uani 1 1 d D U . . .
C2_3 C -0.7530(7) 0.2571(6) 0.5139(7) 0.070(2) Uani 1 1 d D U . . .
C3_3 C -0.7019(7) 0.2549(7) 0.5126(7) 0.067(2) Uani 1 1 d . U . . .
H3_3 H -0.682328 0.284213 0.511528 0.081 Uiso 1 1 calc R U . . .
C4_3 C -0.6810(6) 0.2096(7) 0.5129(7) 0.064(2) Uani 1 1 d D U . . .
C5_3 C -0.7104(8) 0.1667(7) 0.5115(7) 0.067(3) Uani 1 1 d . U . . .
H5_3 H -0.694677 0.135306 0.509320 0.080 Uiso 1 1 calc R U . . .
C6_3 C -0.7612(8) 0.1687(7) 0.5131(7) 0.070(3) Uani 1 1 d . U . . .
H6_3 H -0.780308 0.139125 0.514065 0.084 Uiso 1 1 calc R U . . .
C7_3 C -0.7856(7) 0.2176(7) 0.5132(7) 0.075(2) Uani 1 1 d D U . . .
C8_3 C -0.7870(7) 0.3006(6) 0.5162(7) 0.070(2) Uani 1 1 d D U . . .
C9_3 C -0.7806(7) 0.3516(6) 0.5183(7) 0.066(2) Uani 1 1 d D U . . .
H9_3 H -0.747979 0.365065 0.518390 0.079 Uiso 1 1 calc R U . . .
C10_3 C -0.8211(6) 0.3832(5) 0.5204(7) 0.064(2) Uani 1 1 d D U . . .
C11_3 C -0.8672(7) 0.3639(7) 0.5221(7) 0.066(3) Uani 1 1 d . U . . .
H11_3 H -0.894643 0.385804 0.524013 0.079 Uiso 1 1 calc R U . . .
C12_3 C -0.8764(7) 0.3113(7) 0.5213(7) 0.070(3) Uani 1 1 d . U . . .
H12_3 H -0.908494 0.296835 0.523129 0.084 Uiso 1 1 calc R U . . .
C13_3 C -0.8314(7) 0.2831(8) 0.5172(7) 0.075(2) Uani 1 1 d . U . . .
C14_3 C -0.8126(7) 0.4382(5) 0.5212(7) 0.062(2) Uani 1 1 d D U . . .
C15_3 C -0.8860(6) 0.1732(7) 0.4824(5) 0.111(3) Uani 1 1 d G U . . .
H15_3 H -0.864216 0.175856 0.461343 0.134 Uiso 1 1 calc R U . . .
C16_3 C -0.9283(7) 0.1439(7) 0.4798(5) 0.119(3) Uani 1 1 d G U . . .
H16_3 H -0.935491 0.126532 0.456971 0.143 Uiso 1 1 calc R U . . .
C17_3 C -0.9601(6) 0.1400(7) 0.5105(7) 0.125(3) Uani 1 1 d G U . . .
C18_3 C -0.9496(6) 0.1654(8) 0.5439(6) 0.120(3) Uani 1 1 d G U . . .
H18_3 H -0.971332 0.162754 0.564919 0.144 Uiso 1 1 calc R U . . .
C19_3 C -0.9072(7) 0.1947(7) 0.5465(5) 0.112(3) Uani 1 1 d G U . . .
H19_3 H -0.900057 0.212079 0.569291 0.134 Uiso 1 1 calc R U . . .
C20_3 C -0.8754(5) 0.1986(6) 0.5157(6) 0.101(3) Uani 1 1 d G U . . .
Br1_4 Br -0.47069(12) 0.00931(11) 0.17282(10) 0.1074(11) Uani 1 1 d . U . . .
O1_4 O -0.5307(5) 0.2278(4) 0.4560(4) 0.0581(19) Uani 1 1 d . U . . .
O2_4 O -0.5310(5) 0.1446(4) 0.4632(4) 0.0561(18) Uani 1 1 d . U . . .
O3_4 O -0.5365(5) 0.4050(4) 0.3025(3) 0.060(3) Uani 1 1 d . U . . .
O4_4 O -0.5331(5) 0.3999(4) 0.2380(4) 0.064(3) Uani 1 1 d . U . . .
N1_4 N -0.5067(7) 0.1758(6) 0.2845(5) 0.075(2) Uani 1 1 d . U . . .
C1_4 C -0.5301(7) 0.1850(6) 0.4436(5) 0.059(2) Uani 1 1 d D U . . .
C2_4 C -0.5228(8) 0.2180(6) 0.3414(6) 0.068(2) Uani 1 1 d D U . . .
C3_4 C -0.5269(8) 0.2215(6) 0.3802(6) 0.063(2) Uani 1 1 d . U . . .
H3A_4 H -0.531660 0.252884 0.391920 0.075 Uiso 1 1 calc R U . . .
C4_4 C -0.5242(8) 0.1796(6) 0.4015(5) 0.062(2) Uani 1 1 d D U . . .
C5_4 C -0.5199(8) 0.1349(6) 0.3856(6) 0.066(3) Uani 1 1 d . U . . .
H5_4 H -0.524920 0.106491 0.401096 0.079 Uiso 1 1 calc R U . . .
C6_4 C -0.5087(9) 0.1278(7) 0.3483(6) 0.069(3) Uani 1 1 d . U . . .
H6_4 H -0.498391 0.096436 0.338793 0.082 Uiso 1 1 calc R U . . .
C7_4 C -0.5139(9) 0.1729(6) 0.3229(6) 0.071(2) Uani 1 1 d D U . . .
C8_4 C -0.5236(9) 0.2509(5) 0.3086(6) 0.068(2) Uani 1 1 d D U . . .
C9_4 C -0.5270(8) 0.3022(5) 0.3070(6) 0.067(2) Uani 1 1 d D U . . .
H9_4 H -0.530217 0.320225 0.329991 0.080 Uiso 1 1 calc R U . . .
C10_4 C -0.5260(8) 0.3283(6) 0.2728(6) 0.066(2) Uani 1 1 d D U . . .
C11_4 C -0.5211(9) 0.2980(7) 0.2384(6) 0.068(3) Uani 1 1 d . U . . .
H11_4 H -0.521800 0.313591 0.214281 0.082 Uiso 1 1 calc R U . . .
C12_4 C -0.5154(9) 0.2470(7) 0.2407(7) 0.073(3) Uani 1 1 d . U . . .
H12_4 H -0.511940 0.227123 0.218621 0.087 Uiso 1 1 calc R U . . .
C13_4 C -0.5149(9) 0.2265(7) 0.2759(7) 0.073(2) Uani 1 1 d . U . . .
C14_4 C -0.5349(8) 0.3821(6) 0.2701(6) 0.063(2) Uani 1 1 d D U . . .
C15_4 C -0.5324(5) 0.1271(5) 0.2288(4) 0.084(3) Uani 1 1 d G U . . .
H15_4 H -0.560423 0.148221 0.225999 0.101 Uiso 1 1 calc R U . . .
C16_4 C -0.5239(5) 0.0895(5) 0.2027(4) 0.087(3) Uani 1 1 d G U . . .
H16_4 H -0.546091 0.084923 0.181992 0.105 Uiso 1 1 calc R U . . .
C17_4 C -0.4829(6) 0.0586(5) 0.2068(4) 0.087(3) Uani 1 1 d G U . . .
C18_4 C -0.4505(5) 0.0653(5) 0.2371(4) 0.085(3) Uani 1 1 d G U . . .
H18_4 H -0.422464 0.044189 0.239981 0.102 Uiso 1 1 calc R U . . .
C19_4 C -0.4590(5) 0.1029(5) 0.2633(4) 0.083(3) Uani 1 1 d G U . . .
H19_4 H -0.436796 0.107486 0.283989 0.100 Uiso 1 1 calc R U . . .
C20_4 C -0.5000(6) 0.1338(4) 0.2591(4) 0.079(2) Uani 1 1 d G U . . .
Br1_5 Br 0.00966(18) 0.52453(13) 0.81736(15) 0.1553(16) Uani 1 1 d . U . . .
O1_5 O -0.2299(5) 0.4789(5) 0.5401(4) 0.068(2) Uani 1 1 d . U . . .
O2_5 O -0.1472(4) 0.4679(5) 0.5350(4) 0.067(3) Uani 1 1 d . U . . .
O3_5 O -0.3963(5) 0.5191(4) 0.6985(4) 0.0559(19) Uani 1 1 d . U . . .
O4_5 O -0.3921(5) 0.5284(4) 0.7626(4) 0.0603(19) Uani 1 1 d . U . . .
N1_5 N -0.1663(7) 0.5159(7) 0.7087(7) 0.082(2) Uani 1 1 d . U . . .
C1_5 C -0.1865(7) 0.4756(7) 0.5537(6) 0.069(2) Uani 1 1 d D U . . .
C2_5 C -0.2109(6) 0.5047(7) 0.6559(7) 0.074(2) Uani 1 1 d D U . . .
C3_5 C -0.2188(8) 0.4927(7) 0.6158(7) 0.072(2) Uani 1 1 d . U . . .
H3_5 H -0.250923 0.490884 0.604706 0.087 Uiso 1 1 calc R U . . .
C4_5 C -0.1760(7) 0.4842(7) 0.5951(6) 0.071(2) Uani 1 1 d D U . . .
C5_5 C -0.1317(8) 0.4864(7) 0.6124(8) 0.073(3) Uani 1 1 d . U . . .
H5_5 H -0.103725 0.479294 0.597045 0.087 Uiso 1 1 calc R U . . .
C6_5 C -0.1225(8) 0.4968(7) 0.6467(8) 0.075(3) Uani 1 1 d . U . . .
H6_5 H -0.089210 0.499135 0.655521 0.090 Uiso 1 1 calc R U . . .
C7_5 C -0.1629(7) 0.5048(8) 0.6719(7) 0.076(2) Uani 1 1 d D U . . .
C8_5 C -0.2427(6) 0.5150(8) 0.6861(7) 0.073(2) Uani 1 1 d D U . . .
C9_5 C -0.2948(6) 0.5183(7) 0.6912(7) 0.071(2) Uani 1 1 d D U . . .
H9_5 H -0.314550 0.517651 0.668815 0.086 Uiso 1 1 calc R U . . .
C10_5 C -0.3180(6) 0.5222(7) 0.7225(7) 0.069(2) Uani 1 1 d D U . . .
C11_5 C -0.2862(8) 0.5322(7) 0.7567(7) 0.074(3) Uani 1 1 d . U . . .
H11_5 H -0.301422 0.539990 0.780131 0.089 Uiso 1 1 calc R U . . .
C12_5 C -0.2345(8) 0.5303(7) 0.7545(7) 0.076(3) Uani 1 1 d . U . . .
H12_5 H -0.214053 0.534995 0.776205 0.091 Uiso 1 1 calc R U . . .
C13_5 C -0.2137(8) 0.5207(8) 0.7175(8) 0.077(2) Uani 1 1 d . U . . .
C14_5 C -0.3733(6) 0.5247(7) 0.7300(7) 0.062(2) Uani 1 1 d D U . . .
C15_5 C -0.0868(7) 0.5524(6) 0.7282(5) 0.100(3) Uani 1 1 d G U . . .
H15_5 H -0.088659 0.574463 0.707194 0.119 Uiso 1 1 calc R U . . .
C16_5 C -0.0460(6) 0.5539(6) 0.7524(6) 0.106(3) Uani 1 1 d G U . . .
H16_5 H -0.019961 0.576999 0.747951 0.127 Uiso 1 1 calc R U . . .
C17_5 C -0.0432(6) 0.5217(6) 0.7831(5) 0.110(3) Uani 1 1 d G U . . .
C18_5 C -0.0813(7) 0.4880(6) 0.7895(5) 0.107(3) Uani 1 1 d G U . . .
H18_5 H -0.079370 0.465920 0.810510 0.128 Uiso 1 1 calc R U . . .
C19_5 C -0.1221(6) 0.4864(5) 0.7653(5) 0.101(3) Uani 1 1 d G U . . .
H19_5 H -0.148068 0.463383 0.769754 0.121 Uiso 1 1 calc R U . . .
C20_5 C -0.1248(5) 0.5187(6) 0.7346(5) 0.093(3) Uani 1 1 d G U . . .
Br1_6 Br -0.10312(18) 0.4731(3) 0.11474(14) 0.224(3) Uani 1 1 d . U . . .
O1_6 O -0.2457(5) 0.4677(5) 0.4290(4) 0.066(3) Uani 1 1 d . U . . .
O2_6 O -0.1630(5) 0.4633(4) 0.4247(4) 0.0656(19) Uani 1 1 d . U . . .
O3_6 O -0.4589(5) 0.4773(5) 0.2975(4) 0.067(3) Uani 1 1 d . U . . .
O4_6 O -0.4665(5) 0.4759(5) 0.2313(4) 0.063(3) Uani 1 1 d . U . . .
N1_6 N -0.2334(7) 0.4699(8) 0.2520(6) 0.094(2) Uani 1 1 d . U . . .
C1_6 C -0.2059(7) 0.4650(7) 0.4102(6) 0.069(2) Uani 1 1 d D U . . .
C2_6 C -0.2636(7) 0.4702(9) 0.3108(7) 0.080(2) Uani 1 1 d D U . . .
C3_6 C -0.2560(8) 0.4692(8) 0.3517(7) 0.075(3) Uani 1 1 d . U . . .
H3A_6 H -0.284796 0.469804 0.367205 0.090 Uiso 1 1 calc R U . . .
C4_6 C -0.2146(7) 0.4676(8) 0.3684(6) 0.073(2) Uani 1 1 d D U . . .
C5_6 C -0.1702(8) 0.4650(8) 0.3455(7) 0.076(3) Uani 1 1 d . U . . .
H5_6 H -0.138846 0.463367 0.357811 0.091 Uiso 1 1 calc R U . . .
C6_6 C -0.1718(8) 0.4650(9) 0.3062(7) 0.079(3) Uani 1 1 d . U . . .
H6_6 H -0.142991 0.461771 0.290906 0.095 Uiso 1 1 calc R U . . .
C7_6 C -0.2192(7) 0.4700(9) 0.2911(7) 0.083(2) Uani 1 1 d D U . . .
C8_6 C -0.3045(6) 0.4737(9) 0.2879(7) 0.082(2) Uani 1 1 d D U . . .
C9_6 C -0.3557(6) 0.4745(9) 0.2908(7) 0.079(3) Uani 1 1 d D U . . .
H9_6 H -0.370793 0.475393 0.315051 0.095 Uiso 1 1 calc R U . . .
C10_6 C -0.3848(6) 0.4741(9) 0.2588(7) 0.078(2) Uani 1 1 d D U . . .
C11_6 C -0.3619(9) 0.4752(9) 0.2269(8) 0.082(3) Uani 1 1 d . U . . .
H11_6 H -0.383908 0.475704 0.205782 0.099 Uiso 1 1 calc R U . . .
C12_6 C -0.3174(9) 0.4756(10) 0.2172(8) 0.088(3) Uani 1 1 d . U . . .
H12_6 H -0.305655 0.478564 0.191985 0.105 Uiso 1 1 calc R U . . .
C13_6 C -0.2864(9) 0.4709(10) 0.2506(8) 0.088(2) Uani 1 1 d . U . . .
C14_6 C -0.4402(6) 0.4783(8) 0.2627(7) 0.069(2) Uani 1 1 d D U . . .
C15_6 C -0.1849(8) 0.5165(7) 0.2065(6) 0.120(3) Uani 1 1 d G U . . .
H15_6 H -0.194806 0.546598 0.218217 0.144 Uiso 1 1 calc R U . . .
C16_6 C -0.1571(8) 0.5177(7) 0.1734(6) 0.127(4) Uani 1 1 d G U . . .
H16_6 H -0.148140 0.548593 0.162463 0.153 Uiso 1 1 calc R U . . .
C17_6 C -0.1426(8) 0.4736(8) 0.1562(5) 0.132(3) Uani 1 1 d G U . . .
C18_6 C -0.1558(8) 0.4284(7) 0.1722(6) 0.128(4) Uani 1 1 d G U . . .
H18_6 H -0.145803 0.398240 0.160478 0.154 Uiso 1 1 calc R U . . .
C19_6 C -0.1835(8) 0.4272(7) 0.2053(6) 0.121(3) Uani 1 1 d G U . . .
H19_6 H -0.192469 0.396244 0.216231 0.145 Uiso 1 1 calc R U . . .
C20_6 C -0.1980(8) 0.4712(8) 0.2225(5) 0.112(3) Uani 1 1 d G U . . .

loop_
_atom_site_aniso_label
_atom_site_aniso_U_11
_atom_site_aniso_U_22
_atom_site_aniso_U_33
_atom_site_aniso_U_23
_atom_site_aniso_U_13
_atom_site_aniso_U_12
Cu1 0.0517(16) 0.0401(13) 0.0758(18) -0.0041(13) 0.0083(13) 0.0002(11)
Cu2 0.0594(17) 0.0416(13) 0.0715(18) -0.0014(12) 0.0064(14) -0.0002(12)
Cu3 0.0391(15) 0.0569(16) 0.093(2) 0.0109(15) 0.0084(14) 0.0022(12)
Cu4 0.0375(14) 0.0480(14) 0.096(2) 0.0089(14) 0.0058(14) 0.0048(11)
Cu5 0.0651(17) 0.0493(15) 0.0509(16) 0.0002(12) 0.0039(14) 0.0033(13)
Cu6 0.0645(18) 0.0477(15) 0.0618(18) 0.0022(13) 0.0040(15) 0.0022(13)
O1 0.095(11) 0.036(7) 0.148(15) 0.004(7) -0.011(11) -0.006(6)
O2 0.037(8) 0.155(15) 0.152(16) 0.019(13) 0.022(8) 0.014(9)
O3 0.162(17) 0.148(15) 0.037(9) 0.031(9) 0.008(9) 0.005(13)
N1 0.085(7) 0.028(5) 0.121(9) -0.004(5) 0.036(7) 0.004(4)
N2 0.048(5) 0.073(6) 0.076(7) -0.003(5) 0.009(5) 0.003(4)
N3 0.112(15) 0.076(11) 0.038(10) -0.001(8) 0.000(9) 0.038(10)
C1 0.088(8) 0.035(5) 0.123(9) -0.009(5) 0.032(7) 0.005(5)
C2 0.092(8) 0.036(5) 0.123(9) -0.013(5) 0.031(7) 0.009(5)
C3 0.093(8) 0.040(6) 0.124(9) -0.009(6) 0.031(7) 0.011(5)
C4 0.094(8) 0.041(5) 0.124(9) -0.006(6) 0.029(7) 0.010(5)
C5 0.090(8) 0.038(5) 0.124(9) -0.004(5) 0.030(7) 0.007(5)
C6 0.053(6) 0.076(6) 0.075(7) -0.001(5) 0.007(5) 0.001(5)
C7 0.055(6) 0.082(7) 0.080(7) -0.004(6) 0.004(6) 0.003(5)
C8 0.056(6) 0.086(7) 0.083(7) -0.007(6) 0.002(6) 0.008(5)
C9 0.057(6) 0.082(7) 0.084(7) -0.007(6) 0.001(6) 0.012(5)
C11 0.056(6) 0.077(6) 0.081(7) -0.004(6) 0.004(5) 0.008(5)
Br1_1 0.139(3) 0.112(3) 0.281(6) -0.011(3) -0.003(4) 0.055(2)
O1_1 0.053(4) 0.036(3) 0.081(4) -0.002(3) 0.009(3) -0.005(3)
O2_1 0.056(4) 0.034(3) 0.076(4) -0.001(3) 0.010(3) 0.000(3)
O3_1 0.033(3) 0.061(4) 0.099(4) 0.012(4) 0.010(4) 0.000(3)
O4_1 0.034(3) 0.051(4) 0.104(4) 0.013(3) 0.008(4) -0.004(3)
N1_1 0.061(4) 0.057(4) 0.157(6) 0.005(4) 0.001(4) 0.001(4)
C1_1 0.055(4) 0.038(3) 0.090(4) 0.001(4) 0.007(4) -0.005(3)
C2_1 0.052(4) 0.051(4) 0.134(5) 0.006(4) 0.005(4) -0.003(4)
C3_1 0.052(4) 0.047(4) 0.123(6) 0.006(5) 0.005(5) -0.006(4)
C4_1 0.054(4) 0.043(4) 0.111(5) 0.003(4) 0.006(4) -0.005(3)
C5_1 0.054(5) 0.045(4) 0.121(6) 0.005(5) 0.006(5) -0.006(4)
C6_1 0.055(5) 0.049(4) 0.131(6) 0.005(5) 0.005(5) -0.005(4)
C7_1 0.058(4) 0.052(4) 0.142(5) 0.005(4) 0.004(4) -0.004(4)
C8_1 0.048(4) 0.052(4) 0.138(5) 0.007(4) 0.006(4) -0.002(4)
C9_1 0.043(4) 0.051(4) 0.132(6) 0.007(5) 0.006(5) 0.001(4)
C10_1 0.040(4) 0.054(4) 0.123(5) 0.008(4) 0.008(4) 0.002(3)
C11_1 0.044(5) 0.058(4) 0.131(6) 0.009(5) 0.004(5) 0.004(4)
C12_1 0.048(5) 0.059(4) 0.140(6) 0.010(5) 0.001(5) 0.004(4)
C13_1 0.053(4) 0.057(4) 0.146(6) 0.009(4) 0.002(4) 0.001(4)
C14_1 0.036(3) 0.056(4) 0.107(4) 0.011(4) 0.009(4) -0.001(3)
C15_1 0.082(6) 0.067(5) 0.190(7) 0.007(6) -0.005(6) 0.007(5)
C16_1 0.086(6) 0.075(6) 0.201(7) 0.007(6) -0.006(6) 0.011(5)
C17_1 0.092(6) 0.077(5) 0.208(7) 0.003(6) -0.006(6) 0.018(5)
C18_1 0.089(6) 0.075(6) 0.199(7) 0.001(6) -0.004(6) 0.014(5)
C19_1 0.083(6) 0.068(5) 0.188(7) 0.002(6) -0.002(6) 0.011(5)
C20_1 0.076(5) 0.064(5) 0.180(6) 0.005(5) -0.003(5) 0.007(4)
Br1_2 0.301(6) 0.089(2) 0.085(2) 0.0177(17) -0.028(3) -0.053(3)
O1_2 0.075(5) 0.039(4) 0.079(5) -0.004(4) 0.001(5) 0.004(5)
O2_2 0.076(4) 0.046(3) 0.076(4) -0.003(3) 0.000(4) 0.004(4)
O3_2 0.078(4) 0.048(4) 0.054(4) -0.004(3) 0.003(4) 0.001(3)
O4_2 0.094(6) 0.053(5) 0.055(5) -0.001(4) -0.001(5) 0.008(5)
N1_2 0.140(5) 0.057(4) 0.070(4) 0.002(4) -0.006(4) -0.003(4)
C1_2 0.083(4) 0.043(4) 0.076(4) -0.002(4) -0.002(4) 0.004(4)
C2_2 0.119(5) 0.051(4) 0.072(4) 0.001(4) -0.007(5) 0.004(4)
C3_2 0.110(5) 0.049(4) 0.075(5) -0.002(4) -0.008(5) 0.004(5)
C4_2 0.101(5) 0.047(4) 0.075(4) -0.001(4) -0.006(4) 0.006(4)
C5_2 0.112(6) 0.050(4) 0.075(5) -0.002(4) -0.010(5) 0.007(5)
C6_2 0.122(6) 0.053(4) 0.075(5) -0.001(4) -0.010(5) 0.007(5)
C7_2 0.127(5) 0.053(4) 0.072(4) 0.001(4) -0.008(5) 0.002(4)
C8_2 0.122(5) 0.054(4) 0.069(4) 0.002(4) -0.008(5) 0.001(4)
C9_2 0.117(6) 0.054(4) 0.065(5) 0.003(4) -0.009(5) 0.000(5)
C10_2 0.110(5) 0.054(4) 0.062(5) -0.001(4) -0.005(5) 0.002(4)
C11_2 0.120(6) 0.055(4) 0.064(5) -0.003(4) -0.007(5) 0.001(5)
C12_2 0.126(6) 0.056(4) 0.065(5) 0.002(4) -0.007(5) 0.001(5)
C13_2 0.130(5) 0.056(4) 0.068(4) 0.002(4) -0.008(5) -0.001(4)
C14_2 0.094(5) 0.053(4) 0.057(4) -0.002(4) -0.002(4) 0.002(4)
C15_2 0.177(7) 0.072(6) 0.074(6) 0.005(5) -0.004(6) -0.012(6)
C16_2 0.190(7) 0.077(6) 0.074(6) 0.005(5) -0.005(6) -0.015(6)
C17_2 0.201(7) 0.079(5) 0.074(6) 0.007(5) -0.008(6) -0.018(6)
C18_2 0.190(7) 0.079(6) 0.075(6) 0.007(5) -0.009(6) -0.012(6)
C19_2 0.177(7) 0.072(6) 0.073(6) 0.005(5) -0.006(6) -0.010(6)
C20_2 0.165(6) 0.065(5) 0.071(5) 0.003(4) -0.004(5) -0.008(5)
Br1_3 0.088(2) 0.147(3) 0.279(6) 0.012(3) -0.011(3) -0.041(2)
O1_3 0.056(4) 0.041(3) 0.078(4) -0.005(4) 0.012(3) 0.004(3)
O2_3 0.056(4) 0.040(3) 0.074(4) -0.009(3) 0.008(3) 0.000(3)
O3_3 0.024(4) 0.054(5) 0.104(7) 0.009(5) -0.008(5) 0.007(4)
O4_3 0.025(4) 0.059(5) 0.104(7) 0.006(5) 0.003(5) 0.005(4)
N1_3 0.050(4) 0.072(4) 0.125(5) 0.008(4) -0.001(4) 0.007(4)
C1_3 0.056(4) 0.043(3) 0.081(4) -0.002(4) 0.007(4) 0.003(3)
C2_3 0.046(4) 0.059(4) 0.106(5) 0.009(4) 0.000(4) 0.008(3)
C3_3 0.049(4) 0.054(4) 0.099(5) 0.009(5) 0.001(5) 0.006(4)
C4_3 0.052(4) 0.049(4) 0.091(5) 0.004(4) 0.004(4) 0.003(3)
C5_3 0.054(4) 0.052(4) 0.096(6) 0.004(5) 0.002(5) 0.003(4)
C6_3 0.053(4) 0.055(4) 0.103(6) 0.005(5) 0.001(5) 0.001(4)
C7_3 0.051(4) 0.063(4) 0.111(5) 0.009(4) 0.001(4) 0.006(4)
C8_3 0.039(4) 0.062(4) 0.109(5) 0.008(4) 0.000(4) 0.010(4)
C9_3 0.030(4) 0.061(4) 0.108(6) 0.006(5) 0.001(5) 0.014(4)
C10_3 0.025(4) 0.062(4) 0.107(6) 0.006(4) 0.000(4) 0.010(3)
C11_3 0.025(4) 0.064(4) 0.108(6) 0.003(5) 0.001(5) 0.010(4)
C12_3 0.033(4) 0.066(5) 0.111(6) 0.005(5) 0.002(5) 0.007(4)
C13_3 0.041(4) 0.068(4) 0.116(5) 0.007(4) 0.000(4) 0.009(4)
C14_3 0.024(4) 0.059(4) 0.104(6) 0.007(4) -0.001(4) 0.009(4)
C15_3 0.070(6) 0.101(6) 0.163(7) 0.008(6) -0.011(6) -0.003(5)
C16_3 0.074(6) 0.109(6) 0.175(7) 0.011(6) -0.012(6) -0.006(5)
C17_3 0.077(5) 0.112(6) 0.185(7) 0.014(6) -0.009(6) -0.011(5)
C18_3 0.076(6) 0.111(6) 0.175(7) 0.016(6) -0.007(6) -0.009(5)
C19_3 0.070(5) 0.103(6) 0.163(7) 0.015(6) -0.003(6) -0.005(5)
C20_3 0.063(5) 0.091(5) 0.150(6) 0.010(5) -0.005(5) -0.001(4)
Br1_4 0.099(2) 0.0974(18) 0.126(3) -0.0489(17) 0.0161(19) -0.0018(15)
O1_4 0.053(4) 0.041(3) 0.080(4) -0.004(3) 0.009(3) 0.004(3)
O2_4 0.060(4) 0.034(3) 0.074(4) -0.005(3) 0.012(3) 0.010(3)
O3_4 0.087(6) 0.059(5) 0.036(5) 0.000(4) 0.010(5) 0.000(5)
O4_4 0.093(6) 0.059(5) 0.039(5) 0.005(4) 0.004(5) 0.017(5)
N1_4 0.100(5) 0.050(4) 0.076(4) -0.008(3) 0.002(4) -0.001(4)
C1_4 0.063(4) 0.038(3) 0.077(4) -0.002(3) 0.011(4) 0.004(4)
C2_4 0.085(5) 0.045(4) 0.073(4) -0.003(4) 0.007(4) 0.001(4)
C3_4 0.076(5) 0.038(4) 0.074(5) -0.004(4) 0.009(5) 0.000(4)
C4_4 0.073(5) 0.036(4) 0.076(4) -0.004(3) 0.012(4) -0.002(4)
C5_4 0.084(5) 0.036(4) 0.077(5) -0.005(4) 0.010(5) -0.004(5)
C6_4 0.089(6) 0.039(4) 0.077(5) -0.007(4) 0.009(5) -0.001(5)
C7_4 0.092(5) 0.044(4) 0.076(4) -0.004(4) 0.006(4) -0.002(4)
C8_4 0.089(5) 0.049(4) 0.067(4) -0.001(4) 0.006(4) 0.002(4)
C9_4 0.088(5) 0.052(4) 0.060(5) 0.002(4) 0.008(5) 0.000(5)
C10_4 0.090(5) 0.058(4) 0.052(4) 0.000(4) 0.006(4) 0.002(4)
C11_4 0.094(6) 0.053(4) 0.058(5) -0.001(4) 0.005(5) 0.001(5)
C12_4 0.099(6) 0.053(4) 0.066(5) -0.002(4) 0.003(5) 0.001(5)
C13_4 0.097(5) 0.053(4) 0.070(4) -0.003(4) 0.003(4) 0.001(4)
C14_4 0.088(5) 0.060(4) 0.040(5) 0.001(4) 0.008(5) 0.006(4)
C15_4 0.108(6) 0.057(5) 0.087(6) -0.015(5) -0.004(5) -0.001(5)
C16_4 0.109(6) 0.062(5) 0.091(6) -0.018(5) -0.004(5) -0.003(5)
C17_4 0.106(6) 0.061(5) 0.093(6) -0.022(5) 0.000(5) -0.003(5)
C18_4 0.107(6) 0.058(5) 0.090(6) -0.018(5) -0.001(5) -0.002(5)
C19_4 0.106(6) 0.057(5) 0.086(6) -0.016(5) 0.000(5) -0.002(5)
C20_4 0.104(5) 0.053(4) 0.081(5) -0.012(4) 0.000(5) -0.003(4)
Br1_5 0.170(4) 0.095(2) 0.201(4) -0.022(2) -0.100(3) 0.022(2)
O1_5 0.043(3) 0.063(4) 0.100(4) 0.012(4) 0.008(4) 0.002(4)
O2_5 0.036(5) 0.061(5) 0.104(6) 0.001(5) 0.004(5) -0.002(4)
O3_5 0.062(4) 0.048(3) 0.057(4) -0.003(4) 0.012(3) 0.009(3)
O4_5 0.063(4) 0.050(4) 0.067(4) -0.004(4) 0.001(3) 0.006(3)
N1_5 0.063(4) 0.071(4) 0.112(5) -0.002(4) -0.003(4) 0.009(4)
C1_5 0.042(4) 0.062(4) 0.103(4) 0.006(4) 0.007(4) 0.000(4)
C2_5 0.052(4) 0.064(4) 0.105(5) 0.004(4) 0.003(4) 0.003(4)
C3_5 0.049(4) 0.062(5) 0.106(5) 0.006(5) 0.006(4) -0.001(4)
C4_5 0.046(4) 0.061(4) 0.106(5) 0.003(4) 0.006(4) -0.001(4)
C5_5 0.047(4) 0.063(5) 0.108(5) 0.001(5) 0.005(5) 0.002(5)
C6_5 0.050(5) 0.067(5) 0.109(5) 0.001(5) 0.003(5) 0.001(5)
C7_5 0.054(4) 0.067(4) 0.108(5) 0.002(4) 0.001(4) 0.002(4)
C8_5 0.056(4) 0.063(4) 0.101(5) 0.003(4) 0.002(4) 0.003(4)
C9_5 0.060(4) 0.060(5) 0.094(5) 0.003(5) 0.001(4) 0.007(5)
C10_5 0.061(4) 0.058(4) 0.088(5) 0.001(4) 0.002(4) 0.006(4)
C11_5 0.063(5) 0.062(5) 0.096(5) -0.003(5) -0.001(4) 0.007(5)
C12_5 0.062(5) 0.065(5) 0.101(5) -0.001(5) -0.002(4) 0.005(5)
C13_5 0.059(4) 0.067(4) 0.105(5) 0.001(4) 0.000(4) 0.005(4)
C14_5 0.062(4) 0.052(4) 0.072(4) -0.002(4) 0.003(3) 0.005(4)
C15_5 0.086(6) 0.081(6) 0.131(7) -0.008(5) -0.022(5) 0.016(5)
C16_5 0.095(6) 0.084(6) 0.139(7) -0.009(6) -0.030(6) 0.019(5)
C17_5 0.103(6) 0.082(6) 0.144(6) -0.009(5) -0.036(6) 0.021(5)
C18_5 0.097(6) 0.084(6) 0.138(7) -0.007(6) -0.030(6) 0.023(5)
C19_5 0.091(6) 0.081(6) 0.130(6) -0.005(5) -0.023(5) 0.020(5)
C20_5 0.080(5) 0.077(5) 0.123(6) -0.005(5) -0.017(5) 0.017(5)
Br1_6 0.114(3) 0.455(8) 0.104(3) 0.048(4) 0.033(3) 0.062(4)
O1_6 0.045(5) 0.061(5) 0.093(5) 0.011(5) 0.004(5) -0.002(5)
O2_6 0.042(3) 0.058(4) 0.097(4) 0.010(4) 0.005(3) 0.003(4)
O3_6 0.068(6) 0.069(6) 0.065(6) 0.012(5) 0.008(5) -0.005(5)
O4_6 0.064(5) 0.071(5) 0.053(6) 0.015(5) 0.017(4) -0.007(5)
N1_6 0.065(4) 0.121(5) 0.096(5) 0.023(5) 0.011(4) 0.002(4)
C1_6 0.045(4) 0.066(4) 0.096(4) 0.012(4) 0.004(4) 0.002(4)
C2_6 0.053(4) 0.095(5) 0.092(5) 0.020(5) 0.008(4) -0.001(4)
C3_6 0.047(4) 0.087(5) 0.092(5) 0.020(5) 0.007(4) 0.000(5)
C4_6 0.045(4) 0.078(5) 0.095(4) 0.017(5) 0.006(4) 0.000(4)
C5_6 0.046(5) 0.085(5) 0.097(5) 0.018(5) 0.005(5) 0.000(5)
C6_6 0.050(5) 0.091(5) 0.097(5) 0.019(5) 0.008(5) 0.002(5)
C7_6 0.054(4) 0.101(5) 0.095(5) 0.021(5) 0.009(4) 0.001(4)
C8_6 0.059(4) 0.098(5) 0.090(5) 0.021(5) 0.007(4) -0.002(4)
C9_6 0.060(4) 0.092(5) 0.086(5) 0.019(5) 0.004(4) -0.002(5)
C10_6 0.065(4) 0.089(5) 0.080(5) 0.017(5) 0.005(4) -0.002(5)
C11_6 0.064(5) 0.099(6) 0.084(6) 0.016(5) 0.006(4) -0.001(5)
C12_6 0.065(5) 0.109(6) 0.089(5) 0.018(5) 0.006(4) 0.000(5)
C13_6 0.064(4) 0.110(5) 0.091(5) 0.021(5) 0.007(4) -0.001(5)
C14_6 0.066(5) 0.075(5) 0.067(5) 0.012(5) 0.008(4) -0.003(4)
C15_6 0.090(6) 0.165(7) 0.106(6) 0.028(6) 0.021(5) 0.007(6)
C16_6 0.095(6) 0.179(7) 0.108(7) 0.029(6) 0.024(6) 0.011(6)
C17_6 0.097(6) 0.192(7) 0.106(6) 0.029(6) 0.027(5) 0.017(6)
C18_6 0.097(6) 0.180(7) 0.107(6) 0.024(6) 0.026(6) 0.012(6)
C19_6 0.092(6) 0.166(7) 0.106(6) 0.023(6) 0.023(5) 0.009(6)
C20_6 0.081(5) 0.152(6) 0.103(5) 0.024(5) 0.019(5) 0.007(5)

loop_
_atom_type_symbol
_atom_type_description
_atom_type_scat_dispersion_real
_atom_type_scat_dispersion_imag
_atom_type_scat_source
C C 0.0181 0.0091 'International Tables Vol C Tables 4.2.6.8 and 6.1.1.4'
H H 0.0000 0.0000 'International Tables Vol C Tables 4.2.6.8 and 6.1.1.4'
Br Br -0.6763 1.2805 'International Tables Vol C Tables 4.2.6.8 and 6.1.1.4'
Cu Cu -1.9646 0.5888 'International Tables Vol C Tables 4.2.6.8 and 6.1.1.4'
N N 0.0311 0.0180 'International Tables Vol C Tables 4.2.6.8 and 6.1.1.4'
O O 0.0492 0.0322 'International Tables Vol C Tables 4.2.6.8 and 6.1.1.4'

loop_
_geom_angle_atom_site_label_1
_geom_angle_atom_site_label_2
_geom_angle_atom_site_label_3
_geom_angle
_geom_angle_site_symmetry_1
_geom_angle_site_symmetry_3
_geom_angle_publ_flag
O1_1 Cu1 O1_3 168.4(5) . . ?
O1_1 Cu1 O1_4 90.9(5) . . ?
O1_3 Cu1 O1_4 91.6(5) . . ?
O1_1 Cu1 O1_2 87.5(6) . . ?
O1_3 Cu1 O1_2 87.9(6) . . ?
O1_4 Cu1 O1_2 169.1(5) . . ?
O1_1 Cu1 O1 95.0(5) . . ?
O1_3 Cu1 O1 96.1(5) . . ?
O1_4 Cu1 O1 93.5(6) . . ?
O1_2 Cu1 O1 97.3(6) . . ?
O1_1 Cu1 Cu2 85.6(3) . . ?
O1_3 Cu1 Cu2 83.5(3) . . ?
O1_4 Cu1 Cu2 83.2(3) . . ?
O1_2 Cu1 Cu2 85.9(3) . . ?
O1 Cu1 Cu2 176.7(5) . . ?
O2_3 Cu2 O2_4 89.4(5) . . ?
O2_3 Cu2 O2_2 90.3(6) . . ?
O2_4 Cu2 O2_2 167.9(5) . . ?
O2_3 Cu2 O2_1 168.4(5) . . ?
O2_4 Cu2 O2_1 88.3(5) . . ?
O2_2 Cu2 O2_1 89.6(6) . . ?
O2_3 Cu2 N1 95.8(6) . . ?
O2_4 Cu2 N1 98.5(6) . . ?
O2_2 Cu2 N1 93.6(6) . . ?
O2_1 Cu2 N1 95.7(6) . . ?
O2_3 Cu2 Cu1 84.1(3) . . ?
O2_4 Cu2 Cu1 85.6(3) . . ?
O2_2 Cu2 Cu1 82.3(4) . . ?
O2_1 Cu2 Cu1 84.4(3) . . ?
N1 Cu2 Cu1 175.9(5) . . ?
O3_1 Cu3 O1_5 91.4(6) . . ?
O3_1 Cu3 O1_6 88.2(6) . . ?
O1_5 Cu3 O1_6 170.6(5) . . ?
O3_1 Cu3 O3_3 169.4(5) . 3_466 ?
O1_5 Cu3 O3_3 89.0(6) . 3_466 ?
O1_6 Cu3 O3_3 89.6(5) . 3_466 ?
O3_1 Cu3 O2 95.3(6) . . ?
O1_5 Cu3 O2 96.0(7) . . ?
O1_6 Cu3 O2 93.5(7) . . ?
O3_3 Cu3 O2 95.2(6) 3_466 . ?
O3_1 Cu3 Cu4 84.0(3) . . ?
O1_5 Cu3 Cu4 85.3(4) . . ?
O1_6 Cu3 Cu4 85.3(4) . . ?
O3_3 Cu3 Cu4 85.5(3) 3_466 . ?
O2 Cu3 Cu4 178.6(7) . . ?
O2_6 Cu4 O4_3 88.8(6) . 3_466 ?
O2_6 Cu4 O4_1 94.5(6) . . ?
O4_3 Cu4 O4_1 170.9(5) 3_466 . ?
O2_6 Cu4 O2_5 166.9(5) . . ?
O4_3 Cu4 O2_5 87.5(6) 3_466 . ?
O4_1 Cu4 O2_5 87.4(6) . . ?
O2_6 Cu4 N2 95.7(6) . . ?
O4_3 Cu4 N2 94.0(5) 3_466 . ?
O4_1 Cu4 N2 94.1(6) . . ?
O2_5 Cu4 N2 97.0(6) . . ?
O2_6 Cu4 Cu3 83.2(4) . . ?
O4_3 Cu4 Cu3 85.2(3) 3_466 . ?
O4_1 Cu4 Cu3 86.7(3) . . ?
O2_5 Cu4 Cu3 84.0(4) . . ?
N2 Cu4 Cu3 178.7(5) . . ?
O3_6 Cu5 O3_2 84.9(5) 3_466 . ?
O3_6 Cu5 O3_5 170.1(6) 3_466 . ?
O3_2 Cu5 O3_5 92.4(5) . . ?
O3_6 Cu5 O3_4 93.6(5) 3_466 3_466 ?
O3_2 Cu5 O3_4 170.6(5) . 3_466 ?
O3_5 Cu5 O3_4 87.6(5) . 3_466 ?
O3_6 Cu5 O3 93.6(7) 3_466 . ?
O3_2 Cu5 O3 95.1(7) . . ?
O3_5 Cu5 O3 96.1(7) . . ?
O3_4 Cu5 O3 94.2(6) 3_466 . ?
O3_6 Cu5 Cu6 87.2(4) 3_466 . ?
O3_2 Cu5 Cu6 85.7(4) . . ?
O3_5 Cu5 Cu6 83.0(4) . . ?
O3_4 Cu5 Cu6 85.0(4) 3_466 . ?
O3 Cu5 Cu6 178.9(6) . . ?
O4_5 Cu6 O4_6 169.9(6) . 3_466 ?
O4_5 Cu6 O4_4 91.5(5) . 3_466 ?
O4_6 Cu6 O4_4 87.8(6) 3_466 3_466 ?
O4_5 Cu6 O4_2 90.9(5) . . ?
O4_6 Cu6 O4_2 87.4(6) 3_466 . ?
O4_4 Cu6 O4_2 166.3(6) 3_466 . ?
O4_5 Cu6 N3 97.0(7) . . ?
O4_6 Cu6 N3 93.1(7) 3_466 . ?
O4_4 Cu6 N3 97.2(6) 3_466 . ?
O4_2 Cu6 N3 95.9(6) . . ?
O4_5 Cu6 Cu5 86.0(4) . . ?
O4_6 Cu6 Cu5 83.9(4) 3_466 . ?
O4_4 Cu6 Cu5 84.1(4) 3_466 . ?
O4_2 Cu6 Cu5 82.6(4) . . ?
N3 Cu6 Cu5 176.6(6) . . ?
C5 N1 C1 121.4(16) . . ?
C5 N1 Cu2 122.0(15) . . ?
C1 N1 Cu2 116.6(15) . . ?
C11 N2 C6 116.0(16) . . ?
C11 N2 Cu4 123.1(13) . . ?
C6 N2 Cu4 120.9(13) . . ?
N1 C1 C2 122(2) . . ?
N1 C1 H1A 118.8 . . ?
C2 C1 H1A 118.8 . . ?
C1 C2 C3 108(2) . . ?
C1 C2 H2A 126.2 . . ?
C3 C2 H2A 126.2 . . ?
C4 C3 C2 126(2) . . ?
C4 C3 H3 117.2 . . ?
C2 C3 H3 117.2 . . ?
C5 C4 C3 122(3) . . ?
C5 C4 H4 118.8 . . ?
C3 C4 H4 118.8 . . ?
C4 C5 N1 119(3) . . ?
C4 C5 H5 120.3 . . ?
N1 C5 H5 120.3 . . ?
C7 C6 N2 119(2) . . ?
C7 C6 H6 120.5 . . ?
N2 C6 H6 120.5 . . ?
C6 C7 C8 123(2) . . ?
C6 C7 H7 118.3 . . ?
C8 C7 H7 118.3 . . ?
C9 C8 C7 123(2) . . ?
C9 C8 H8 118.6 . . ?
C7 C8 H8 118.6 . . ?
C8 C9 C11 119(2) . . ?
C8 C9 H9 120.5 . . ?
C11 C9 H9 120.5 . . ?
N2 C11 C9 119.0(19) . . ?
N2 C11 H11 120.5 . . ?
C9 C11 H11 120.5 . . ?
C1_1 O1_1 Cu1 119.0(10) . . ?
C1_1 O2_1 Cu2 118.8(10) . . ?
C14_1 O3_1 Cu3 122.2(10) . . ?
C14_1 O4_1 Cu4 117.2(10) . . ?
C13_1 N1_1 C7_1 107.5(16) . . ?
C13_1 N1_1 C20_1 129.8(18) . . ?
C7_1 N1_1 C20_1 122.3(16) . . ?
O1_1 C1_1 O2_1 132.1(15) . . ?
O1_1 C1_1 C4_1 117.2(15) . . ?
O2_1 C1_1 C4_1 110.1(14) . . ?
C7_1 C2_1 C3_1 122.7(18) . . ?
C7_1 C2_1 C8_1 105.4(16) . . ?
C3_1 C2_1 C8_1 131.7(15) . . ?
C4_1 C3_1 C2_1 120.0(17) . . ?
C4_1 C3_1 H3_1 120.0 . . ?
C2_1 C3_1 H3_1 120.0 . . ?
C3_1 C4_1 C5_1 113.5(16) . . ?
C3_1 C4_1 C1_1 120.3(16) . . ?
C5_1 C4_1 C1_1 124.9(16) . . ?
C6_1 C5_1 C4_1 126.4(17) . . ?
C6_1 C5_1 H5_1 116.8 . . ?
C4_1 C5_1 H5_1 116.8 . . ?
C7_1 C6_1 C5_1 114.8(18) . . ?
C7_1 C6_1 H6_1 122.6 . . ?
C5_1 C6_1 H6_1 122.6 . . ?
C6_1 C7_1 C2_1 121.0(19) . . ?
C6_1 C7_1 N1_1 128.9(16) . . ?
C2_1 C7_1 N1_1 110.0(17) . . ?
C9_1 C8_1 C13_1 121.5(18) . . ?
C9_1 C8_1 C2_1 133.5(17) . . ?
C13_1 C8_1 C2_1 104.9(14) . . ?
C8_1 C9_1 C10_1 118.7(17) . . ?
C8_1 C9_1 H9_1 120.6 . . ?
C10_1 C9_1 H9_1 120.6 . . ?
C9_1 C10_1 C11_1 119.5(15) . . ?
C9_1 C10_1 C14_1 120.9(15) . . ?
C11_1 C10_1 C14_1 119.5(17) . . ?
C10_1 C11_1 C12_1 119.1(18) . . ?
C10_1 C11_1 H11_1 120.4 . . ?
C12_1 C11_1 H11_1 120.4 . . ?
C13_1 C12_1 C11_1 120.6(19) . . ?
C13_1 C12_1 H12_1 119.7 . . ?
C11_1 C12_1 H12_1 119.7 . . ?
C12_1 C13_1 N1_1 127(2) . . ?
C12_1 C13_1 C8_1 120.4(19) . . ?
N1_1 C13_1 C8_1 112.1(18) . . ?
O3_1 C14_1 O4_1 129.5(14) . . ?
O3_1 C14_1 C10_1 115.8(15) . . ?
O4_1 C14_1 C10_1 114.5(15) . . ?
C16_1 C15_1 C20_1 120.0 . . ?
C16_1 C15_1 H15_1 120.0 . . ?
C20_1 C15_1 H15_1 120.0 . . ?
C17_1 C16_1 C15_1 120.0 . . ?
C17_1 C16_1 H16_1 120.0 . . ?
C15_1 C16_1 H16_1 120.0 . . ?
C18_1 C17_1 C16_1 120.0 . . ?
C18_1 C17_1 Br1_1 118.4(11) . . ?
C16_1 C17_1 Br1_1 121.0(11) . . ?
C19_1 C18_1 C17_1 120.0 . . ?
C19_1 C18_1 H18_1 120.0 . . ?
C17_1 C18_1 H18_1 120.0 . . ?
C18_1 C19_1 C20_1 120.0 . . ?
C18_1 C19_1 H19_1 120.0 . . ?
C20_1 C19_1 H19_1 120.0 . . ?
C19_1 C20_1 C15_1 120.0 . . ?
C19_1 C20_1 N1_1 118.9(15) . . ?
C15_1 C20_1 N1_1 121.1(15) . . ?
C1_2 O1_2 Cu1 119.8(11) . . ?
C1_2 O2_2 Cu2 127.6(12) . . ?
C14_2 O3_2 Cu5 117.0(11) . . ?
C14_2 O4_2 Cu6 119.4(12) . . ?
C7_2 N1_2 C13_2 109.4(19) . . ?
C7_2 N1_2 C20_2 125.0(17) . . ?
C13_2 N1_2 C20_2 125.3(19) . . ?
O2_2 C1_2 O1_2 123.1(17) . . ?
O2_2 C1_2 C4_2 122.0(17) . . ?
O1_2 C1_2 C4_2 114.9(16) . . ?
C7_2 C2_2 C3_2 120(2) . . ?
C7_2 C2_2 C8_2 106.3(19) . . ?
C3_2 C2_2 C8_2 133.2(16) . . ?
C4_2 C3_2 C2_2 116.1(19) . . ?
C4_2 C3_2 H3_2 121.9 . . ?
C2_2 C3_2 H3_2 121.9 . . ?
C3_2 C4_2 C5_2 129(2) . . ?
C3_2 C4_2 C1_2 119.2(19) . . ?
C5_2 C4_2 C1_2 111.3(18) . . ?
C6_2 C5_2 C4_2 116(2) . . ?
C6_2 C5_2 H5_2 121.8 . . ?
C4_2 C5_2 H5_2 121.8 . . ?
C5_2 C6_2 C7_2 122(2) . . ?
C5_2 C6_2 H6_2 119.1 . . ?
C7_2 C6_2 H6_2 119.1 . . ?
N1_2 C7_2 C2_2 110(2) . . ?
N1_2 C7_2 C6_2 134.4(17) . . ?
C2_2 C7_2 C6_2 116(2) . . ?
C9_2 C8_2 C13_2 129(2) . . ?
C9_2 C8_2 C2_2 130(2) . . ?
C13_2 C8_2 C2_2 101.2(15) . . ?
C8_2 C9_2 C10_2 114.3(19) . . ?
C8_2 C9_2 H9_2 122.8 . . ?
C10_2 C9_2 H9_2 122.8 . . ?
C11_2 C10_2 C9_2 119.8(15) . . ?
C11_2 C10_2 C14_2 119.1(19) . . ?
C9_2 C10_2 C14_2 121.1(18) . . ?
C12_2 C11_2 C10_2 118(2) . . ?
C12_2 C11_2 H11A_2 121.0 . . ?
C10_2 C11_2 H11A_2 121.0 . . ?
C11_2 C12_2 C13_2 126(2) . . ?
C11_2 C12_2 H12A_2 117.2 . . ?
C13_2 C12_2 H12A_2 117.2 . . ?
N1_2 C13_2 C8_2 113(2) . . ?
N1_2 C13_2 C12_2 133(2) . . ?
C8_2 C13_2 C12_2 113.2(19) . . ?
O4_2 C14_2 O3_2 134.7(15) . . ?
O4_2 C14_2 C10_2 112.5(19) . . ?
O3_2 C14_2 C10_2 112.6(19) . . ?
C16_2 C15_2 C20_2 120.0 . . ?
C16_2 C15_2 H15_2 120.0 . . ?
C20_2 C15_2 H15_2 120.0 . . ?
C17_2 C16_2 C15_2 120.0 . . ?
C17_2 C16_2 H16_2 120.0 . . ?
C15_2 C16_2 H16_2 120.0 . . ?
C16_2 C17_2 C18_2 120.0 . . ?
C16_2 C17_2 Br1_2 117.5(12) . . ?
C18_2 C17_2 Br1_2 122.4(12) . . ?
C17_2 C18_2 C19_2 120.0 . . ?
C17_2 C18_2 H18_2 120.0 . . ?
C19_2 C18_2 H18_2 120.0 . . ?
C20_2 C19_2 C18_2 120.0 . . ?
C20_2 C19_2 H19_2 120.0 . . ?
C18_2 C19_2 H19_2 120.0 . . ?
C19_2 C20_2 C15_2 120.0 . . ?
C19_2 C20_2 N1_2 120.3(16) . . ?
C15_2 C20_2 N1_2 119.4(16) . . ?
C1_3 O1_3 Cu1 122.5(10) . . ?
C1_3 O2_3 Cu2 122.4(11) . . ?
C14_3 O3_3 Cu3 120.0(10) . 3_466 ?
C14_3 O4_3 Cu4 119.7(10) . 3_466 ?
C7_3 N1_3 C20_3 131.6(17) . . ?
C7_3 N1_3 C13_3 103.1(16) . . ?
C20_3 N1_3 C13_3 125.1(16) . . ?
O1_3 C1_3 O2_3 126.0(15) . . ?
O1_3 C1_3 C4_3 115.0(15) . . ?
O2_3 C1_3 C4_3 118.7(15) . . ?
C3_3 C2_3 C7_3 127.0(18) . . ?
C3_3 C2_3 C8_3 130.4(16) . . ?
C7_3 C2_3 C8_3 102.6(16) . . ?
C4_3 C3_3 C2_3 117.1(17) . . ?
C4_3 C3_3 H3_3 121.5 . . ?
C2_3 C3_3 H3_3 121.5 . . ?
C3_3 C4_3 C5_3 120.8(16) . . ?
C3_3 C4_3 C1_3 121.3(16) . . ?
C5_3 C4_3 C1_3 117.8(16) . . ?
C4_3 C5_3 C6_3 122.0(18) . . ?
C4_3 C5_3 H5_3 119.0 . . ?
C6_3 C5_3 H5_3 119.0 . . ?
C5_3 C6_3 C7_3 118.7(18) . . ?
C5_3 C6_3 H6_3 120.6 . . ?
C7_3 C6_3 H6_3 120.6 . . ?
N1_3 C7_3 C2_3 115.8(18) . . ?
N1_3 C7_3 C6_3 129.9(16) . . ?
C2_3 C7_3 C6_3 114.0(18) . . ?
C13_3 C8_3 C9_3 118.6(17) . . ?
C13_3 C8_3 C2_3 106.5(15) . . ?
C9_3 C8_3 C2_3 134.9(17) . . ?
C10_3 C9_3 C8_3 120.8(16) . . ?
C10_3 C9_3 H9_3 119.6 . . ?
C8_3 C9_3 H9_3 119.6 . . ?
C11_3 C10_3 C9_3 119.3(15) . . ?
C11_3 C10_3 C14_3 121.6(15) . . ?
C9_3 C10_3 C14_3 119.1(15) . . ?
C10_3 C11_3 C12_3 122.7(16) . . ?
C10_3 C11_3 H11_3 118.7 . . ?
C12_3 C11_3 H11_3 118.7 . . ?
C13_3 C12_3 C11_3 112.1(17) . . ?
C13_3 C12_3 H12_3 124.0 . . ?
C11_3 C12_3 H12_3 124.0 . . ?
C8_3 C13_3 C12_3 126.4(19) . . ?
C8_3 C13_3 N1_3 112.0(16) . . ?
C12_3 C13_3 N1_3 121.5(17) . . ?
O3_3 C14_3 O4_3 129.3(14) . . ?
O3_3 C14_3 C10_3 118.3(14) . . ?
O4_3 C14_3 C10_3 112.3(14) . . ?
C16_3 C15_3 C20_3 120.0 . . ?
C16_3 C15_3 H15_3 120.0 . . ?
C20_3 C15_3 H15_3 120.0 . . ?
C17_3 C16_3 C15_3 120.0 . . ?
C17_3 C16_3 H16_3 120.0 . . ?
C15_3 C16_3 H16_3 120.0 . . ?
C16_3 C17_3 C18_3 120.0 . . ?
C16_3 C17_3 Br1_3 111.1(12) . . ?
C18_3 C17_3 Br1_3 128.6(12) . . ?
C19_3 C18_3 C17_3 120.0 . . ?
C19_3 C18_3 H18_3 120.0 . . ?
C17_3 C18_3 H18_3 120.0 . . ?
C18_3 C19_3 C20_3 120.0 . . ?
C18_3 C19_3 H19_3 120.0 . . ?
C20_3 C19_3 H19_3 120.0 . . ?
C19_3 C20_3 C15_3 120.0 . . ?
C19_3 C20_3 N1_3 122.9(15) . . ?
C15_3 C20_3 N1_3 117.1(15) . . ?
C1_4 O1_4 Cu1 123.1(12) . . ?
C1_4 O2_4 Cu2 120.7(10) . . ?
C14_4 O3_4 Cu5 119.8(10) . 3_466 ?
C14_4 O4_4 Cu6 121.2(11) . 3_466 ?
C7_4 N1_4 C13_4 104.1(15) . . ?
C7_4 N1_4 C20_4 125.4(15) . . ?
C13_4 N1_4 C20_4 129.8(18) . . ?
O1_4 C1_4 O2_4 126.8(16) . . ?
O1_4 C1_4 C4_4 116.3(15) . . ?
O2_4 C1_4 C4_4 116.7(14) . . ?
C3_4 C2_4 C7_4 122.5(18) . . ?
C3_4 C2_4 C8_4 138.3(14) . . ?
C7_4 C2_4 C8_4 99.1(16) . . ?
C4_4 C3_4 C2_4 119.3(16) . . ?
C4_4 C3_4 H3A_4 120.4 . . ?
C2_4 C3_4 H3A_4 120.4 . . ?
C5_4 C4_4 C3_4 121.5(18) . . ?
C5_4 C4_4 C1_4 121.0(16) . . ?
C3_4 C4_4 C1_4 117.4(15) . . ?
C4_4 C5_4 C6_4 123.5(18) . . ?
C4_4 C5_4 H5_4 118.2 . . ?
C6_4 C5_4 H5_4 118.2 . . ?
C5_4 C6_4 C7_4 115.9(15) . . ?
C5_4 C6_4 H6_4 122.0 . . ?
C7_4 C6_4 H6_4 122.0 . . ?
N1_4 C7_4 C2_4 115.8(17) . . ?
N1_4 C7_4 C6_4 128.1(14) . . ?
C2_4 C7_4 C6_4 115.8(18) . . ?
C13_4 C8_4 C9_4 117.5(19) . . ?
C13_4 C8_4 C2_4 112.4(14) . . ?
C9_4 C8_4 C2_4 129.7(18) . . ?
C8_4 C9_4 C10_4 122.4(18) . . ?
C8_4 C9_4 H9_4 118.8 . . ?
C10_4 C9_4 H9_4 118.8 . . ?
C9_4 C10_4 C14_4 123.2(17) . . ?
C9_4 C10_4 C11_4 115.9(15) . . ?
C14_4 C10_4 C11_4 120.6(17) . . ?
C12_4 C11_4 C10_4 120.9(19) . . ?
C12_4 C11_4 H11_4 119.6 . . ?
C10_4 C11_4 H11_4 119.6 . . ?
C11_4 C12_4 C13_4 117(2) . . ?
C11_4 C12_4 H12_4 121.4 . . ?
C13_4 C12_4 H12_4 121.4 . . ?
C8_4 C13_4 C12_4 125.7(19) . . ?
C8_4 C13_4 N1_4 108.4(18) . . ?
C12_4 C13_4 N1_4 125.9(19) . . ?
O4_4 C14_4 O3_4 128.7(15) . . ?
O4_4 C14_4 C10_4 115.9(16) . . ?
O3_4 C14_4 C10_4 114.6(17) . . ?
C16_4 C15_4 C20_4 120.0 . . ?
C16_4 C15_4 H15_4 120.0 . . ?
C20_4 C15_4 H15_4 120.0 . . ?
C17_4 C16_4 C15_4 120.0 . . ?
C17_4 C16_4 H16_4 120.0 . . ?
C15_4 C16_4 H16_4 120.0 . . ?
C18_4 C17_4 C16_4 120.0 . . ?
C18_4 C17_4 Br1_4 119.1(9) . . ?
C16_4 C17_4 Br1_4 120.9(9) . . ?
C17_4 C18_4 C19_4 120.0 . . ?
C17_4 C18_4 H18_4 120.0 . . ?
C19_4 C18_4 H18_4 120.0 . . ?
C18_4 C19_4 C20_4 120.0 . . ?
C18_4 C19_4 H19_4 120.0 . . ?
C20_4 C19_4 H19_4 120.0 . . ?
C19_4 C20_4 C15_4 120.0 . . ?
C19_4 C20_4 N1_4 120.2(13) . . ?
C15_4 C20_4 N1_4 119.6(13) . . ?
C1_5 O1_5 Cu3 122.4(12) . . ?
C1_5 O2_5 Cu4 122.2(14) . . ?
C14_5 O3_5 Cu5 121.2(10) . . ?
C14_5 O4_5 Cu6 122.0(13) . . ?
C13_5 N1_5 C7_5 109(2) . . ?
C13_5 N1_5 C20_5 126(2) . . ?
C7_5 N1_5 C20_5 125.0(16) . . ?
O2_5 C1_5 O1_5 126.0(19) . . ?
O2_5 C1_5 C4_5 112.1(18) . . ?
O1_5 C1_5 C4_5 121.7(17) . . ?
C8_5 C2_5 C7_5 105(2) . . ?
C8_5 C2_5 C3_5 133.8(18) . . ?
C7_5 C2_5 C3_5 121(2) . . ?
C4_5 C3_5 C2_5 115(2) . . ?
C4_5 C3_5 H3_5 122.4 . . ?
C2_5 C3_5 H3_5 122.4 . . ?
C5_5 C4_5 C3_5 120(2) . . ?
C5_5 C4_5 C1_5 127.8(19) . . ?
C3_5 C4_5 C1_5 112.4(19) . . ?
C6_5 C5_5 C4_5 128(2) . . ?
C6_5 C5_5 H5_5 116.0 . . ?
C4_5 C5_5 H5_5 116.0 . . ?
C5_5 C6_5 C7_5 119(2) . . ?
C5_5 C6_5 H6_5 120.5 . . ?
C7_5 C6_5 H6_5 120.5 . . ?
N1_5 C7_5 C2_5 109.0(19) . . ?
N1_5 C7_5 C6_5 134(2) . . ?
C2_5 C7_5 C6_5 117(2) . . ?
C13_5 C8_5 C2_5 106.9(16) . . ?
C13_5 C8_5 C9_5 117(2) . . ?
C2_5 C8_5 C9_5 136(2) . . ?
C10_5 C9_5 C8_5 127(2) . . ?
C10_5 C9_5 H9_5 116.4 . . ?
C8_5 C9_5 H9_5 116.4 . . ?
C9_5 C10_5 C11_5 115.4(17) . . ?
C9_5 C10_5 C14_5 130(2) . . ?
C11_5 C10_5 C14_5 114.3(19) . . ?
C12_5 C11_5 C10_5 121(2) . . ?
C12_5 C11_5 H11_5 119.4 . . ?
C10_5 C11_5 H11_5 119.4 . . ?
C11_5 C12_5 C13_5 117(2) . . ?
C11_5 C12_5 H12_5 121.7 . . ?
C13_5 C12_5 H12_5 121.7 . . ?
N1_5 C13_5 C8_5 110(2) . . ?
N1_5 C13_5 C12_5 127(2) . . ?
C8_5 C13_5 C12_5 122(2) . . ?
O4_5 C14_5 O3_5 127.3(15) . . ?
O4_5 C14_5 C10_5 124(2) . . ?
O3_5 C14_5 C10_5 108.5(17) . . ?
C16_5 C15_5 C20_5 120.0 . . ?
C16_5 C15_5 H15_5 120.0 . . ?
C20_5 C15_5 H15_5 120.0 . . ?
C17_5 C16_5 C15_5 120.0 . . ?
C17_5 C16_5 H16_5 120.0 . . ?
C15_5 C16_5 H16_5 120.0 . . ?
C16_5 C17_5 C18_5 120.0 . . ?
C16_5 C17_5 Br1_5 121.2(11) . . ?
C18_5 C17_5 Br1_5 118.8(11) . . ?
C19_5 C18_5 C17_5 120.0 . . ?
C19_5 C18_5 H18_5 120.0 . . ?
C17_5 C18_5 H18_5 120.0 . . ?
C18_5 C19_5 C20_5 120.0 . . ?
C18_5 C19_5 H19_5 120.0 . . ?
C20_5 C19_5 H19_5 120.0 . . ?
C19_5 C20_5 C15_5 120.0 . . ?
C19_5 C20_5 N1_5 120.0(14) . . ?
C15_5 C20_5 N1_5 119.9(14) . . ?
C1_6 O1_6 Cu3 120.6(13) . . ?
C1_6 O2_6 Cu4 126.2(12) . . ?
C14_6 O3_6 Cu5 119.5(13) . 3_466 ?
C14_6 O4_6 Cu6 124.3(10) . 3_466 ?
C13_6 N1_6 C20_6 131(2) . . ?
C13_6 N1_6 C7_6 107.3(17) . . ?
C20_6 N1_6 C7_6 122.1(19) . . ?
O2_6 C1_6 O1_6 124.5(19) . . ?
O2_6 C1_6 C4_6 122.8(18) . . ?
O1_6 C1_6 C4_6 112.6(18) . . ?
C7_6 C2_6 C8_6 113(2) . . ?
C7_6 C2_6 C3_6 112(2) . . ?
C8_6 C2_6 C3_6 134.2(17) . . ?
C4_6 C3_6 C2_6 125.7(19) . . ?
C4_6 C3_6 H3A_6 117.2 . . ?
C2_6 C3_6 H3A_6 117.2 . . ?
C3_6 C4_6 C5_6 118(2) . . ?
C3_6 C4_6 C1_6 126.7(19) . . ?
C5_6 C4_6 C1_6 114.9(19) . . ?
C6_6 C5_6 C4_6 122(2) . . ?
C6_6 C5_6 H5_6 118.8 . . ?
C4_6 C5_6 H5_6 118.8 . . ?
C7_6 C6_6 C5_6 114.0(19) . . ?
C7_6 C6_6 H6_6 123.0 . . ?
C5_6 C6_6 H6_6 123.0 . . ?
C6_6 C7_6 C2_6 127(2) . . ?
C6_6 C7_6 N1_6 127.7(18) . . ?
C2_6 C7_6 N1_6 105(2) . . ?
C9_6 C8_6 C2_6 139(2) . . ?
C9_6 C8_6 C13_6 115(2) . . ?
C2_6 C8_6 C13_6 105.6(17) . . ?
C10_6 C9_6 C8_6 120(2) . . ?
C10_6 C9_6 H9_6 119.8 . . ?
C8_6 C9_6 H9_6 119.8 . . ?
C11_6 C10_6 C9_6 116.4(19) . . ?
C11_6 C10_6 C14_6 124(2) . . ?
C9_6 C10_6 C14_6 119(2) . . ?
C12_6 C11_6 C10_6 135(3) . . ?
C12_6 C11_6 H11_6 112.6 . . ?
C10_6 C11_6 H11_6 112.6 . . ?
C11_6 C12_6 C13_6 109(2) . . ?
C11_6 C12_6 H12_6 125.4 . . ?
C13_6 C12_6 H12_6 125.4 . . ?
N1_6 C13_6 C12_6 127(2) . . ?
N1_6 C13_6 C8_6 109(2) . . ?
C12_6 C13_6 C8_6 124(2) . . ?
O4_6 C14_6 O3_6 124.8(15) . . ?
O4_6 C14_6 C10_6 116.9(19) . . ?
O3_6 C14_6 C10_6 118(2) . . ?
C16_6 C15_6 C20_6 120.0 . . ?
C16_6 C15_6 H15_6 120.0 . . ?
C20_6 C15_6 H15_6 120.0 . . ?
C15_6 C16_6 C17_6 120.0 . . ?
C15_6 C16_6 H16_6 120.0 . . ?
C17_6 C16_6 H16_6 120.0 . . ?
C18_6 C17_6 C16_6 120.0 . . ?
C18_6 C17_6 Br1_6 118.2(12) . . ?
C16_6 C17_6 Br1_6 121.7(12) . . ?
C17_6 C18_6 C19_6 120.0 . . ?
C17_6 C18_6 H18_6 120.0 . . ?
C19_6 C18_6 H18_6 120.0 . . ?
C20_6 C19_6 C18_6 120.0 . . ?
C20_6 C19_6 H19_6 120.0 . . ?
C18_6 C19_6 H19_6 120.0 . . ?
C19_6 C20_6 C15_6 120.0 . . ?
C19_6 C20_6 N1_6 119.4(15) . . ?
C15_6 C20_6 N1_6 119.6(15) . . ?

loop_
_geom_bond_atom_site_label_1
_geom_bond_atom_site_label_2
_geom_bond_distance
_geom_bond_site_symmetry_2
_geom_bond_publ_flag
Cu1 O1_1 1.963(13) . ?
Cu1 O1_3 1.965(12) . ?
Cu1 O1_4 1.989(14) . ?
Cu1 O1_2 2.020(15) . ?
Cu1 O1 2.172(13) . ?
Cu1 Cu2 2.635(3) . ?
Cu2 O2_3 1.949(13) . ?
Cu2 O2_4 1.959(13) . ?
Cu2 O2_2 1.964(14) . ?
Cu2 O2_1 1.943(13) . ?
Cu2 N1 2.150(14) . ?
Cu3 O3_1 1.963(12) . ?
Cu3 O1_5 1.971(17) . ?
Cu3 O1_6 1.996(15) . ?
Cu3 O3_3 2.006(12) 3_466 ?
Cu3 O2 2.146(14) . ?
Cu3 Cu4 2.625(4) . ?
Cu4 O2_6 1.939(16) . ?
Cu4 O4_3 1.983(12) 3_466 ?
Cu4 O4_1 1.992(11) . ?
Cu4 O2_5 2.002(16) . ?
Cu4 N2 2.128(15) . ?
Cu5 O3_6 1.950(13) 3_466 ?
Cu5 O3_2 1.972(12) . ?
Cu5 O3_5 1.969(13) . ?
Cu5 O3_4 1.979(12) 3_466 ?
Cu5 O3 2.163(16) . ?
Cu5 Cu6 2.644(4) . ?
Cu6 O4_5 1.894(13) . ?
Cu6 O4_6 1.938(14) 3_466 ?
Cu6 O4_4 2.003(12) 3_466 ?
Cu6 O4_2 2.036(13) . ?
Cu6 N3 2.198(16) . ?
N1 C5 1.40(3) . ?
N1 C1 1.42(3) . ?
N2 C11 1.35(3) . ?
N2 C6 1.43(3) . ?
C1 C2 1.41(3) . ?
C1 H1A 0.9500 . ?
C2 C3 1.54(4) . ?
C2 H2A 0.9500 . ?
C3 C4 1.34(4) . ?
C3 H3 0.9500 . ?
C4 C5 1.24(3) . ?
C4 H4 0.9500 . ?
C5 H5 0.9500 . ?
C6 C7 1.30(3) . ?
C6 H6 0.9500 . ?
C7 C8 1.32(3) . ?
C7 H7 0.9500 . ?
C8 C9 1.22(3) . ?
C8 H8 0.9500 . ?
C9 C11 1.48(3) . ?
C9 H9 0.9500 . ?
C11 H11 0.9500 . ?
Br1_1 C17_1 1.873(12) . ?
O1_1 C1_1 1.190(19) . ?
O2_1 C1_1 1.32(2) . ?
O3_1 C14_1 1.27(2) . ?
O4_1 C14_1 1.28(2) . ?
N1_1 C13_1 1.34(3) . ?
N1_1 C7_1 1.41(3) . ?
N1_1 C20_1 1.41(2) . ?
C1_1 C4_1 1.491(13) . ?
C2_1 C7_1 1.385(12) . ?
C2_1 C3_1 1.41(3) . ?
C2_1 C8_1 1.49(3) . ?
C3_1 C4_1 1.37(3) . ?
C3_1 H3_1 0.9500 . ?
C4_1 C5_1 1.44(3) . ?
C5_1 C6_1 1.42(3) . ?
C5_1 H5_1 0.9500 . ?
C6_1 C7_1 1.35(3) . ?
C6_1 H6_1 0.9500 . ?
C8_1 C9_1 1.384(12) . ?
C8_1 C13_1 1.39(3) . ?
C9_1 C10_1 1.42(3) . ?
C9_1 H9_1 0.9500 . ?
C10_1 C11_1 1.39(3) . ?
C10_1 C14_1 1.491(13) . ?
C11_1 C12_1 1.43(3) . ?
C11_1 H11_1 0.9500 . ?
C12_1 C13_1 1.34(3) . ?
C12_1 H12_1 0.9500 . ?
C15_1 C16_1 1.3900 . ?
C15_1 C20_1 1.3900 . ?
C15_1 H15_1 0.9500 . ?
C16_1 C17_1 1.3900 . ?
C16_1 H16_1 0.9500 . ?
C17_1 C18_1 1.3900 . ?
C18_1 C19_1 1.3900 . ?
C18_1 H18_1 0.9500 . ?
C19_1 C20_1 1.3900 . ?
C19_1 H19_1 0.9500 . ?
Br1_2 C17_2 1.804(12) . ?
O1_2 C1_2 1.30(2) . ?
O2_2 C1_2 1.25(2) . ?
O3_2 C14_2 1.27(3) . ?
O4_2 C14_2 1.16(2) . ?
N1_2 C7_2 1.31(3) . ?
N1_2 C13_2 1.32(3) . ?
N1_2 C20_2 1.47(2) . ?
C1_2 C4_2 1.506(13) . ?
C2_2 C7_2 1.387(12) . ?
C2_2 C3_2 1.49(3) . ?
C2_2 C8_2 1.49(3) . ?
C3_2 C4_2 1.27(3) . ?
C3_2 H3_2 0.9500 . ?
C4_2 C5_2 1.38(3) . ?
C5_2 C6_2 1.35(3) . ?
C5_2 H5_2 0.9500 . ?
C6_2 C7_2 1.49(3) . ?
C6_2 H6_2 0.9500 . ?
C8_2 C9_2 1.379(12) . ?
C8_2 C13_2 1.38(3) . ?
C9_2 C10_2 1.50(3) . ?
C9_2 H9_2 0.9500 . ?
C10_2 C11_2 1.46(3) . ?
C10_2 C14_2 1.531(13) . ?
C11_2 C12_2 1.33(3) . ?
C11_2 H11A_2 0.9500 . ?
C12_2 C13_2 1.47(3) . ?
C12_2 H12A_2 0.9500 . ?
C15_2 C16_2 1.3900 . ?
C15_2 C20_2 1.3900 . ?
C15_2 H15_2 0.9500 . ?
C16_2 C17_2 1.3900 . ?
C16_2 H16_2 0.9500 . ?
C17_2 C18_2 1.3900 . ?
C18_2 C19_2 1.3900 . ?
C18_2 H18_2 0.9500 . ?
C19_2 C20_2 1.3900 . ?
C19_2 H19_2 0.9500 . ?
Br1_3 C17_3 1.847(14) . ?
O1_3 C1_3 1.24(2) . ?
O2_3 C1_3 1.26(2) . ?
O3_3 C14_3 1.23(2) . ?
O4_3 C14_3 1.32(2) . ?
N1_3 C7_3 1.29(2) . ?
N1_3 C20_3 1.43(2) . ?
N1_3 C13_3 1.47(3) . ?
C1_3 C4_3 1.526(13) . ?
C2_3 C3_3 1.38(3) . ?
C2_3 C7_3 1.379(12) . ?
C2_3 C8_3 1.49(3) . ?
C3_3 C4_3 1.35(3) . ?
C3_3 H3_3 0.9500 . ?
C4_3 C5_3 1.40(3) . ?
C5_3 C6_3 1.37(3) . ?
C5_3 H5_3 0.9500 . ?
C6_3 C7_3 1.47(3) . ?
C6_3 H6_3 0.9500 . ?
C8_3 C13_3 1.29(3) . ?
C8_3 C9_3 1.387(12) . ?
C9_3 C10_3 1.39(2) . ?
C9_3 H9_3 0.9500 . ?
C10_3 C11_3 1.35(3) . ?
C10_3 C14_3 1.499(13) . ?
C11_3 C12_3 1.44(3) . ?
C11_3 H11_3 0.9500 . ?
C12_3 C13_3 1.44(3) . ?
C12_3 H12_3 0.9500 . ?
C15_3 C16_3 1.3900 . ?
C15_3 C20_3 1.3900 . ?
C15_3 H15_3 0.9500 . ?
C16_3 C17_3 1.3900 . ?
C16_3 H16_3 0.9500 . ?
C17_3 C18_3 1.3900 . ?
C18_3 C19_3 1.3900 . ?
C18_3 H18_3 0.9500 . ?
C19_3 C20_3 1.3900 . ?
C19_3 H19_3 0.9500 . ?
Br1_4 C17_4 1.822(9) . ?
O1_4 C1_4 1.234(19) . ?
O2_4 C1_4 1.29(2) . ?
O3_4 C14_4 1.30(2) . ?
O4_4 C14_4 1.23(2) . ?
N1_4 C7_4 1.37(3) . ?
N1_4 C13_4 1.42(3) . ?
N1_4 C20_4 1.455(18) . ?
C1_4 C4_4 1.500(13) . ?
C2_4 C3_4 1.38(3) . ?
C2_4 C7_4 1.404(12) . ?
C2_4 C8_4 1.46(3) . ?
C3_4 C4_4 1.36(3) . ?
C3_4 H3A_4 0.9500 . ?
C4_4 C5_4 1.33(2) . ?
C5_4 C6_4 1.37(3) . ?
C5_4 H5_4 0.9500 . ?
C6_4 C7_4 1.52(3) . ?
C6_4 H6_4 0.9500 . ?
C8_4 C13_4 1.35(3) . ?
C8_4 C9_4 1.386(12) . ?
C9_4 C10_4 1.40(3) . ?
C9_4 H9_4 0.9500 . ?
C10_4 C14_4 1.474(13) . ?
C10_4 C11_4 1.47(3) . ?
C11_4 C12_4 1.39(3) . ?
C11_4 H11_4 0.9500 . ?
C12_4 C13_4 1.36(3) . ?
C12_4 H12_4 0.9500 . ?
C15_4 C16_4 1.3900 . ?
C15_4 C20_4 1.3900 . ?
C15_4 H15_4 0.9500 . ?
C16_4 C17_4 1.3900 . ?
C16_4 H16_4 0.9500 . ?
C17_4 C18_4 1.3900 . ?
C18_4 C19_4 1.3900 . ?
C18_4 H18_4 0.9500 . ?
C19_4 C20_4 1.3900 . ?
C19_4 H19_4 0.9500 . ?
Br1_5 C17_5 1.867(14) . ?
O1_5 C1_5 1.26(2) . ?
O2_5 C1_5 1.27(2) . ?
O3_5 C14_5 1.28(2) . ?
O4_5 C14_5 1.26(2) . ?
N1_5 C13_5 1.32(3) . ?
N1_5 C7_5 1.34(3) . ?
N1_5 C20_5 1.44(3) . ?
C1_5 C4_5 1.507(14) . ?
C2_5 C8_5 1.40(3) . ?
C2_5 C7_5 1.408(13) . ?
C2_5 C3_5 1.47(3) . ?
C3_5 C4_5 1.39(3) . ?
C3_5 H3_5 0.9500 . ?
C4_5 C5_5 1.34(3) . ?
C5_5 C6_5 1.27(3) . ?
C5_5 H5_5 0.9500 . ?
C6_5 C7_5 1.43(3) . ?
C6_5 H6_5 0.9500 . ?
C8_5 C13_5 1.36(3) . ?
C8_5 C9_5 1.418(12) . ?
C9_5 C10_5 1.28(3) . ?
C9_5 H9_5 0.9500 . ?
C10_5 C11_5 1.50(3) . ?
C10_5 C14_5 1.515(13) . ?
C11_5 C12_5 1.40(3) . ?
C11_5 H11_5 0.9500 . ?
C12_5 C13_5 1.44(3) . ?
C12_5 H12_5 0.9500 . ?
C15_5 C16_5 1.3900 . ?
C15_5 C20_5 1.3900 . ?
C15_5 H15_5 0.9500 . ?
C16_5 C17_5 1.3900 . ?
C16_5 H16_5 0.9500 . ?
C17_5 C18_5 1.3900 . ?
C18_5 C19_5 1.3900 . ?
C18_5 H18_5 0.9500 . ?
C19_5 C20_5 1.3900 . ?
C19_5 H19_5 0.9500 . ?
Br1_6 C17_6 1.813(12) . ?
O1_6 C1_6 1.27(2) . ?
O2_6 C1_6 1.26(2) . ?
O3_6 C14_6 1.33(2) . ?
O4_6 C14_6 1.31(3) . ?
N1_6 C13_6 1.43(3) . ?
N1_6 C20_6 1.42(2) . ?
N1_6 C7_6 1.43(3) . ?
C1_6 C4_6 1.496(13) . ?
C2_6 C7_6 1.388(12) . ?
C2_6 C8_6 1.37(3) . ?
C2_6 C3_6 1.46(3) . ?
C3_6 C4_6 1.26(3) . ?
C3_6 H3A_6 0.9500 . ?
C4_6 C5_6 1.45(3) . ?
C5_6 C6_6 1.39(3) . ?
C5_6 H5_6 0.9500 . ?
C6_6 C7_6 1.39(3) . ?
C6_6 H6_6 0.9500 . ?
C8_6 C9_6 1.384(13) . ?
C8_6 C13_6 1.41(3) . ?
C9_6 C10_6 1.37(3) . ?
C9_6 H9_6 0.9500 . ?
C10_6 C11_6 1.29(3) . ?
C10_6 C14_6 1.503(13) . ?
C11_6 C12_6 1.25(3) . ?
C11_6 H11_6 0.9500 . ?
C12_6 C13_6 1.45(4) . ?
C12_6 H12_6 0.9500 . ?
C15_6 C16_6 1.3900 . ?
C15_6 C20_6 1.3900 . ?
C15_6 H15_6 0.9500 . ?
C16_6 C17_6 1.3900 . ?
C16_6 H16_6 0.9500 . ?
C17_6 C18_6 1.3900 . ?
C18_6 C19_6 1.3900 . ?
C18_6 H18_6 0.9500 . ?
C19_6 C20_6 1.3900 . ?
C19_6 H19_6 0.9500 . ?
